data_1573790
loop_
_publ_author_name
'Fu, Ziwei'
'Li, Chen'
'Tian, Ye'
'Alam, Fakhari'
'Hu, Daqiao'
'Shen, Honglei'
'Kang, Xi'
'Zhu, Manzhou'

_publ_section_title
;
 Heteroatom number-dependent cluster frameworks in structurally comparable
 Pd-Au nanoclusters.
;
_journal_name_full Nanoscale
_journal_paper_doi 10.1039/d4nr05222f
_journal_year 2025
_chemical_formula_moiety 'C166 H157 Au12 N8 P8 Pd S4, 2(C44 H76.259 N16 Pd2 S8)'
_chemical_formula_sum 'C254 H309.49 Au12 N40 P8 Pd5 S20'
_chemical_formula_weight 7707.44
_space_group_crystal_system monoclinic
_space_group_IT_number 14
_space_group_name_Hall '-P 2yn'
_space_group_name_H-M_alt 'P 1 21/n 1'
_atom_sites_solution_hydrogens geom
_atom_sites_solution_primary iterative
_audit_creation_date 2025-01-10
_audit_creation_method
;
Olex2 1.5
(compiled 2022.04.07 svn.rca3783a0 for OlexSys, GUI svn.r6498)
;
_audit_update_record
;
2025-01-12 deposited with the CCDC.	2025-01-16 downloaded from the CCDC.
;
_cell_angle_alpha 90
_cell_angle_beta 90.68(3)
_cell_angle_gamma 90
_cell_formula_units_Z 2
_cell_length_a 17.130(3)
_cell_length_b 53.449(11)
_cell_length_c 17.415(4)
_cell_measurement_reflns_used 46543
_cell_measurement_temperature 120
_cell_measurement_theta_max 70.08
_cell_measurement_theta_min 3.64
_cell_volume 15944(6)
_computing_molecular_graphics 'Olex2 1.5 (Dolomanov et al., 2009)'
_computing_publication_material 'Olex2 1.5 (Dolomanov et al., 2009)'
_computing_structure_refinement 'SHELXL 2019/3 (Sheldrick, 2015)'
_computing_structure_solution 'olex2.solve 1.5 (Bourhis et al., 2015)'
_diffrn_ambient_temperature 120
_diffrn_measured_fraction_theta_full 0.948
_diffrn_measured_fraction_theta_max 0.948
_diffrn_measurement_device_type 'Bruker APEX-II CCD'
_diffrn_measurement_method '\w scans'
_diffrn_radiation_type CuK\a
_diffrn_radiation_wavelength 1.54178
_diffrn_reflns_av_R_equivalents 0.0614
_diffrn_reflns_av_unetI/netI 0.0521
_diffrn_reflns_Laue_measured_fraction_full 0.948
_diffrn_reflns_Laue_measured_fraction_max 0.948
_diffrn_reflns_limit_h_max 19
_diffrn_reflns_limit_h_min -14
_diffrn_reflns_limit_k_max 54
_diffrn_reflns_limit_k_min -61
_diffrn_reflns_limit_l_max 19
_diffrn_reflns_limit_l_min -19
_diffrn_reflns_number 93160
_diffrn_reflns_point_group_measured_fraction_full 0.948
_diffrn_reflns_point_group_measured_fraction_max 0.948
_diffrn_reflns_theta_full 62.500
_diffrn_reflns_theta_max 62.500
_diffrn_reflns_theta_min 3.641
_diffrn_standards_number 0
_exptl_absorpt_coefficient_mu 14.290
_exptl_absorpt_correction_type none
_exptl_crystal_colour brown
_exptl_crystal_colour_primary brown
_exptl_crystal_density_diffrn 1.605
_exptl_crystal_description block
_exptl_crystal_F_000 7463
_refine_diff_density_max 2.660
_refine_diff_density_min -2.884
_refine_diff_density_rms 0.275
_refine_ls_extinction_method none
_refine_ls_goodness_of_fit_ref 1.052
_refine_ls_hydrogen_treatment constr
_refine_ls_matrix_type full
_refine_ls_number_parameters 1468
_refine_ls_number_reflns 24096
_refine_ls_number_restraints 3058
_refine_ls_restrained_S_all 1.000
_refine_ls_R_factor_all 0.0775
_refine_ls_R_factor_gt 0.0650
_refine_ls_shift/su_max 0.006
_refine_ls_shift/su_mean 0.000
_refine_ls_structure_factor_coef Fsqd
_refine_ls_weighting_details 'w=1/[\s^2^(Fo^2^)+(0.1041P)^2^+256.2924P] where P=(Fo^2^+2Fc^2^)/3'
_refine_ls_weighting_scheme calc
_refine_ls_wR_factor_gt 0.1759
_refine_ls_wR_factor_ref 0.1854
_reflns_Friedel_coverage 0.000
_reflns_number_gt 19756
_reflns_number_total 24096
_reflns_threshold_expression 'I > 2\s(I)'
_cod_data_source_file d4nr05222f2.cif
_cod_data_source_block 2_sq
_cod_database_code 1573790
_shelx_shelxl_version_number 2019/3
_shelx_space_group_comment
;
The symmetry employed for this shelxl refinement is uniquely defined
by the following loop, which should always be used as a source of
symmetry information in preference to the above space-group names.
They are only intended as comments.
;
_olex2_refinement_description
;
1. Fixed Uiso
 At 1.2 times of:
  All C(H) groups, {H03Y,H03L,H03M} of C03Y, {H05Q,H05O,H05P} of C05A, All
  C(H,H) groups, All C(H,H,H,H) groups, All N(H) groups
 At 1.5 times of:
  {H03I,H03J,H03K} of C03U, {H03U,H03V,H03W} of C037, {H0A,H0B,H0C} of C0,
  {H04K,H04L,H04M} of C04M, {HAA,HAB,HAC} of CA, {H4AA,H4AB,H4AC} of C4A, {H2A,
  H2B,H2C} of C2, {H7BA,H7BB,H7BC} of C7B, {H4BA,H4BB,H4BC} of C4B, {H6BA,H6BB,
  H6BC} of C6B, {H05A,H05B,H05C} of C051, {H6AA,H6AB,H6AC} of C6A, {HBA,HBB,
  HBC} of CB, {H04N,H04O,H04P} of C04T
2. Restrained distances
 C7B-C05H
 1.72 with sigma of 0.01
 C7A-C05H
 1.72 with sigma of 0.01
 C7A-C05I
 2.7 with sigma of 0.01
 H00O-H03G
 1.89 with sigma of 0.01
3. Uiso/Uaniso restraints and constraints
C00U \\sim C039 \\sim C03P \\sim C01L \\sim C02O \\sim C023 \\sim C04P \\sim
C03M \\sim C02H \\sim C01W \\sim C032 \\sim C015 \\sim C046 \\sim C00W \\sim
C05I \\sim C012 \\sim C02E \\sim C016 \\sim C02I \\sim C01C \\sim C02V \\sim
C02X \\sim C03C \\sim C022 \\sim C03Z \\sim C02P \\sim C04C \\sim C01M \\sim
C057 \\sim C019 \\sim C7B \\sim C01A \\sim C03J \\sim C01D \\sim C02B \\sim
C027 \\sim C024 \\sim C02U \\sim C02M \\sim C02S \\sim C02R \\sim C021 \\sim
C030 \\sim C01R \\sim C037 \\sim C01E \\sim C03H \\sim C01J \\sim C03U \\sim
C033 \\sim C044 \\sim C04F \\sim C048 \\sim C03B \\sim C04L \\sim C01Z \\sim
C051 \\sim C01F \\sim C05C \\sim C01G \\sim C4B \\sim C01H \\sim C6B \\sim C042
\\sim C038 \\sim C04V \\sim C02C \\sim C05F \\sim C02F \\sim C04U \\sim C02Z
\\sim C026 \\sim C029 \\sim C01I \\sim C02G \\sim C01K \\sim C02L \\sim C01N
\\sim C02N \\sim C01Q \\sim C02Q \\sim C01T \\sim C02T \\sim C02A \\sim C02W
\\sim C02J \\sim C031 \\sim C03N \\sim C035 \\sim C02D \\sim C03A \\sim C02Y
\\sim C03G \\sim C01U \\sim C03L \\sim C01V \\sim C03S \\sim C03X \\sim C03Y
\\sim C040 \\sim C041 \\sim C04S \\sim C0 \\sim C050 \\sim C047 \\sim C025
\\sim C04B \\sim C01X \\sim C04D \\sim C01Y \\sim C04M \\sim C02K \\sim C04T
\\sim C034 \\sim C056 \\sim C043 \\sim C05A \\sim C04X \\sim C05H \\sim C03R
\\sim CB \\sim C020 \\sim C1 \\sim C028 \\sim C3 \\sim C03Q \\sim C04A: within
3.8A with sigma of 0.01 and sigma for terminal atoms of 0.02 within 3.8A
C02Y \\sim P00H: within 3.8A with sigma of 0.01 and sigma for terminal atoms of
0.02 within 3.8A
C7B \\sim C7A \\sim CB \\sim CA \\sim C6B \\sim C6A \\sim C4B \\sim C4A \\sim
C0 \\sim C2: within 3.8A with sigma of 0.01 and sigma for terminal atoms of
0.02 within 3.8A
Uanis(C00U) \\sim Ueq, Uanis(C039) \\sim Ueq, Uanis(C03P) \\sim Ueq,
Uanis(C01L) \\sim Ueq, Uanis(C02O) \\sim Ueq, Uanis(C023) \\sim Ueq,
Uanis(C04P) \\sim Ueq, Uanis(C03M) \\sim Ueq, Uanis(C02H) \\sim Ueq,
Uanis(C01W) \\sim Ueq, Uanis(C032) \\sim Ueq, Uanis(C015) \\sim Ueq,
Uanis(C046) \\sim Ueq, Uanis(C00W) \\sim Ueq, Uanis(C05I) \\sim Ueq,
Uanis(C012) \\sim Ueq, Uanis(C02E) \\sim Ueq, Uanis(C016) \\sim Ueq,
Uanis(C02I) \\sim Ueq, Uanis(C01C) \\sim Ueq, Uanis(C02V) \\sim Ueq,
Uanis(C02X) \\sim Ueq, Uanis(C03C) \\sim Ueq, Uanis(C022) \\sim Ueq,
Uanis(C03Z) \\sim Ueq, Uanis(C02P) \\sim Ueq, Uanis(C04C) \\sim Ueq,
Uanis(C01M) \\sim Ueq, Uanis(C057) \\sim Ueq, Uanis(C019) \\sim Ueq, Uanis(C7B)
\\sim Ueq, Uanis(C01A) \\sim Ueq, Uanis(C03J) \\sim Ueq, Uanis(C01D) \\sim Ueq,
Uanis(C02B) \\sim Ueq, Uanis(C027) \\sim Ueq, Uanis(C024) \\sim Ueq,
Uanis(C02U) \\sim Ueq, Uanis(C02M) \\sim Ueq, Uanis(C02S) \\sim Ueq,
Uanis(C02R) \\sim Ueq, Uanis(C021) \\sim Ueq, Uanis(C030) \\sim Ueq,
Uanis(C01R) \\sim Ueq, Uanis(C037) \\sim Ueq, Uanis(C01E) \\sim Ueq,
Uanis(C03H) \\sim Ueq, Uanis(C01J) \\sim Ueq, Uanis(C03U) \\sim Ueq,
Uanis(C033) \\sim Ueq, Uanis(C044) \\sim Ueq, Uanis(C04F) \\sim Ueq,
Uanis(C048) \\sim Ueq, Uanis(C03B) \\sim Ueq, Uanis(C04L) \\sim Ueq,
Uanis(C01Z) \\sim Ueq, Uanis(C051) \\sim Ueq, Uanis(C01F) \\sim Ueq,
Uanis(C05C) \\sim Ueq, Uanis(C01G) \\sim Ueq, Uanis(C4B) \\sim Ueq, Uanis(C01H)
\\sim Ueq, Uanis(C6B) \\sim Ueq, Uanis(C042) \\sim Ueq, Uanis(C038) \\sim Ueq,
Uanis(C04V) \\sim Ueq, Uanis(C02C) \\sim Ueq, Uanis(C05F) \\sim Ueq,
Uanis(C02F) \\sim Ueq, Uanis(C04U) \\sim Ueq, Uanis(C02Z) \\sim Ueq,
Uanis(C026) \\sim Ueq, Uanis(C029) \\sim Ueq, Uanis(C01I) \\sim Ueq,
Uanis(C02G) \\sim Ueq, Uanis(C01K) \\sim Ueq, Uanis(C02L) \\sim Ueq,
Uanis(C01N) \\sim Ueq, Uanis(C02N) \\sim Ueq, Uanis(C01Q) \\sim Ueq,
Uanis(C02Q) \\sim Ueq, Uanis(C01T) \\sim Ueq, Uanis(C02T) \\sim Ueq,
Uanis(C02A) \\sim Ueq, Uanis(C02W) \\sim Ueq, Uanis(C02J) \\sim Ueq,
Uanis(C031) \\sim Ueq, Uanis(C03N) \\sim Ueq, Uanis(C035) \\sim Ueq,
Uanis(C02D) \\sim Ueq, Uanis(C03A) \\sim Ueq, Uanis(C02Y) \\sim Ueq,
Uanis(C03G) \\sim Ueq, Uanis(C01U) \\sim Ueq, Uanis(C03L) \\sim Ueq,
Uanis(C01V) \\sim Ueq, Uanis(C03S) \\sim Ueq, Uanis(C03X) \\sim Ueq,
Uanis(C03Y) \\sim Ueq, Uanis(C040) \\sim Ueq, Uanis(C041) \\sim Ueq,
Uanis(C04S) \\sim Ueq, Uanis(C0) \\sim Ueq, Uanis(C050) \\sim Ueq, Uanis(C047)
\\sim Ueq, Uanis(C025) \\sim Ueq, Uanis(C04B) \\sim Ueq, Uanis(C01X) \\sim Ueq,
Uanis(C04D) \\sim Ueq, Uanis(C01Y) \\sim Ueq, Uanis(C04M) \\sim Ueq,
Uanis(C02K) \\sim Ueq, Uanis(C04T) \\sim Ueq, Uanis(C034) \\sim Ueq,
Uanis(C056) \\sim Ueq, Uanis(C043) \\sim Ueq, Uanis(C05A) \\sim Ueq,
Uanis(C04X) \\sim Ueq, Uanis(C05H) \\sim Ueq, Uanis(C03R) \\sim Ueq, Uanis(CB)
\\sim Ueq, Uanis(C020) \\sim Ueq, Uanis(C1) \\sim Ueq, Uanis(C028) \\sim Ueq,
Uanis(C3) \\sim Ueq, Uanis(C03Q) \\sim Ueq, Uanis(C04A) \\sim Ueq: with sigma
of 0.01 and sigma for terminal atoms of 0.02
Uanis(C02Y) \\sim Ueq, Uanis(P00H) \\sim Ueq: with sigma of 0.01 and sigma for
terminal atoms of 0.02
Uanis(C4B) \\sim Ueq, Uanis(C4A) \\sim Ueq, Uanis(C0) \\sim Ueq, Uanis(C2)
\\sim Ueq, Uanis(C7B) \\sim Ueq, Uanis(C7A) \\sim Ueq, Uanis(C6B) \\sim Ueq,
Uanis(C6A) \\sim Ueq: with sigma of 0.01 and sigma for terminal atoms of 0.02
4. Others
 Sof(H05J)=Sof(H05K)=FVAR(1)
 Fixed Sof: H03Y(0.5) H03L(0.5) H03M(0.5) C0(0.5) H0A(0.5) H0B(0.5) H0C(0.5)
 H05Q(0.5) H05O(0.5) H05P(0.5) H05H(0.5) H05I(0.5) H05F(0.5) H05G(0.5)
 H05L(0.5) H05M(0.5) CB(0.5) HBA(0.5) HBB(0.5) HBC(0.5) C4B(0.5) H4BA(0.5)
 H4BB(0.5) H4BC(0.5) C7B(0.5) H7BA(0.5) H7BB(0.5) H7BC(0.5) H3BC(0.5) H3BD(0.5)
 H3AA(0.5) H3AB(0.5) C6B(0.5) H6BA(0.5) H6BB(0.5) H6BC(0.5) C6A(0.5) H6AA(0.5)
 H6AB(0.5) H6AC(0.5) CA(0.5) HAA(0.5) HAB(0.5) HAC(0.5) C7A(0.5) C2(0.5)
 H2A(0.5) H2B(0.5) H2C(0.5) C4A(0.5) H4AA(0.5) H4AB(0.5) H4AC(0.5)
5.a Secondary CH2 refined with riding coordinates:
 C01G(H01A,H01B), C01Q(H01C,H01D), C01X(H01E,H01F), C02G(H02A,H02B), C02Q(H02C,
 H02D), C02R(H02E,H02F), C02T(H02G,H02H), C02W(H02L,H02M), C030(H03A,H03B),
 C032(H03C,H03D), C035(H03E,H03F), C03A(H03G,H03H), C03G(H03Z,H), C03P(H03,HA),
 C03S(H1,HB), C03Y(H03L,H03M), C03Z(H03N,H03O), C046(H04A,H04B), C048(H04T,
 H04W), C04B(H04C,H04D), C04C(H04E,H04F), C04D(H04G,H04H), C04L(H04I,H04J),
 C057(H05D,H05E), C05A(H05O,H05P), C05C(H05H,H05I), C05C(H05F,H05G), C05H(H05J,
 H05K), C05I(H05L,H05M), C1(H1A,H1B), C3(H3BC,H3BD), C3(H3AA,H3AB)
5.b Aromatic/amide H refined with riding coordinates:
 N00O(H00O), N00R(H00R), N00S(H00S), N00T(H00T), C01L(H01L), C023(H023),
 C03M(H03P), C01W(H01W), C015(H015), N013(H013), N014(H014), C01C(H01G),
 C02X(H02X), C022(H022), C02P(H02P), C01M(H01M), N017(H017), C027(H027),
 C02U(H02U), C02S(H02S), C021(H021), C01R(H01R), C01J(H01J), C033(H033),
 C04F(H04Q), C03B(H03Q), C01Z(H01Z), C01H(H01H), C042(H042), C04V(H04V),
 C05F(H05N), C04U(H04U), N01O(H01O), C01T(H01T), C02A(H02N), C02J(H02O),
 C03N(H2), C02D(H02Q), C01V(H01V), C03X(H03X), C040(H040), C04S(H04S),
 C050(H050), C01Y(H01Y), C034(H034), C043(H043), C04X(H04X), C03R(H03R),
 C028(H028), C03Q(H03S), C04A(H04R), C039(H039), C03J(H03T), C02F(H02I),
 C02B(H02J), C02Z(H02Z), C02H(H02K), C024(H024), C02I(H02R), C02L(H02T),
 C02O(H02V), C03C(H3), C03H(H4), C03Y(H03Y), C041(H041), C044(H044), C047(H047),
  C04P(H04Y), C056(H056), C05A(H05Q), N5(H5)
5.c Fitted hexagon refined as free rotating group:
 C00U(C01L,C023,C03M,C01W,C015), C016(C01C,C02X,C022,C02P,C01M), C01D(C027,
 C02U,C02S,C021,C01R), C01E(C01J,C033,C04F,C03B,C01Z), C01H(C042,C04V,C05F,C04U,
 C026), C01T(C02A,C02J,C03N,C02D,C02Y), C01V(C03X,C040,C04S,C050,C025),
 C01Y(C02K,C034,C043,C04X,C03R), C028(C03Q,C04A,C039,C038,C03J), C02F(C02B,C02Z,
 C02H,C029,C024)
5.d Idealised Me refined as rotating group:
 C037(H03U,H03V,H03W), C03U(H03I,H03J,H03K), C0(H0A,H0B,H0C), C04M(H04K,H04L,
 H04M), C04T(H04N,H04O,H04P), C051(H05A,H05B,H05C), CB(HBA,HBB,HBC), C4B(H4BA,
 H4BB,H4BC), C7B(H7BA,H7BB,H7BC), C6B(H6BA,H6BB,H6BC), C6A(H6AA,H6AB,H6AC),
 CA(HAA,HAB,HAC), C2(H2A,H2B,H2C), C4A(H4AA,H4AB,H4AC)
;
_olex2_submission_special_instructions 'No special instructions were received'

loop_
_space_group_symop_operation_xyz
'x, y, z'
'-x+1/2, y+1/2, -z+1/2'
'-x, -y, -z'
'x-1/2, -y-1/2, z-1/2'

loop_
_atom_site_label
_atom_site_type_symbol
_atom_site_fract_x
_atom_site_fract_y
_atom_site_fract_z
_atom_site_U_iso_or_equiv
_atom_site_adp_type
_atom_site_occupancy
_atom_site_site_symmetry_order
_atom_site_calc_flag
_atom_site_refinement_flags_posn
_atom_site_refinement_flags_adp
_atom_site_refinement_flags_occupancy
_atom_site_disorder_assembly
_atom_site_disorder_group
Au01 Au 0.57547(3) 0.53461(2) 0.58811(3) 0.02343(13) Uani 1 1 d . . . . .
Au02 Au 0.56208(3) 0.48332(2) 0.63857(3) 0.02307(13) Uani 1 1 d . . . . .
Au03 Au 0.42297(3) 0.46168(2) 0.57434(3) 0.02297(13) Uani 1 1 d . . . . .
Au04 Au 0.41796(3) 0.51158(2) 0.63045(3) 0.02239(13) Uani 1 1 d . . . . .
Au05 Au 0.33817(3) 0.50213(2) 0.48900(3) 0.02263(13) Uani 1 1 d . . . . .
Au06 Au 0.42803(3) 0.54686(2) 0.50714(3) 0.02304(13) Uani 1 1 d . . . . .
Pd07 Pd 0.500000 0.500000 0.500000 0.0200(3) Uani 1 2 d S . P . .
Pd08 Pd 0.38040(5) 0.76922(2) 1.10574(5) 0.0236(2) Uani 1 1 d . . . . .
Pd09 Pd 0.36857(6) 0.68209(2) 1.09838(5) 0.0253(2) Uani 1 1 d . . . . .
S00A S 0.63562(19) 0.56145(6) 0.68308(19) 0.0307(7) Uani 1 1 d . . . . .
P00B P 0.60708(19) 0.47572(6) 0.76250(19) 0.0265(7) Uani 1 1 d . . . . .
S00C S 0.35926(19) 0.52970(6) 0.74108(18) 0.0277(7) Uani 1 1 d . . . . .
S00D S 0.37207(19) 0.77137(6) 1.24060(18) 0.0280(7) Uani 1 1 d . . . . .
S00E S 0.24532(19) 0.77230(6) 1.09727(19) 0.0287(7) Uani 1 1 d . . . . .
S00F S 0.45480(19) 0.67797(6) 1.2009(2) 0.0304(7) Uani 1 1 d . . . . .
S00G S 0.39148(19) 0.77291(6) 0.97318(18) 0.0289(7) Uani 1 1 d . . . . .
P00H P 0.64392(19) 0.56642(6) 1.3505(2) 0.0266(7) Uani 1 1 d . U . . .
S00I S 0.4725(2) 0.67737(6) 1.0171(2) 0.0329(7) Uani 1 1 d . . . . .
S00J S 0.51697(19) 0.77135(6) 1.1155(2) 0.0304(7) Uani 1 1 d . . . . .
P00K P 0.20429(19) 0.50282(6) 0.4894(2) 0.0281(7) Uani 1 1 d . . . . .
S00L S 0.2869(2) 0.68037(6) 0.9904(2) 0.0330(7) Uani 1 1 d . . . . .
P00M P 0.3657(2) 0.58477(6) 0.5340(2) 0.0272(7) Uani 1 1 d . . . . .
S00N S 0.26021(19) 0.68125(6) 1.18032(19) 0.0305(7) Uani 1 1 d . . . . .
N00O N 0.2317(6) 0.7059(2) 1.3086(6) 0.033(3) Uani 1 1 d . . . . .
H00O H 0.205262 0.692625 1.323296 0.039 Uiso 1 1 calc DR U . . .
N00Q N 0.2731(7) 0.7477(2) 1.3325(6) 0.031(3) Uani 1 1 d . . . . .
N00R N 0.3104(7) 0.72597(19) 1.2243(6) 0.030(3) Uani 1 1 d . . . . .
H00R H 0.336129 0.725765 1.180843 0.037 Uiso 1 1 calc R U . . .
N00S N 0.1368(7) 0.7477(2) 1.0184(6) 0.032(3) Uani 1 1 d . . . . .
H00S H 0.105500 0.760416 1.027420 0.038 Uiso 1 1 calc R U . . .
N00T N 0.5009(7) 0.72347(19) 1.1573(6) 0.032(3) Uani 1 1 d . . . . .
H00T H 0.463342 0.722878 1.122437 0.039 Uiso 1 1 calc R U . . .
C00U C 0.1569(5) 0.47836(14) 0.4314(5) 0.0344(17) Uani 1 1 d G U . . .
C01L C 0.0787(4) 0.48025(14) 0.4098(5) 0.0356(18) Uani 1 1 d G U . . .
H01L H 0.048769 0.494226 0.425817 0.043 Uiso 1 1 calc R U . . .
C023 C 0.0444(4) 0.46170(16) 0.3648(5) 0.038(2) Uani 1 1 d G U . . .
H023 H -0.008979 0.462996 0.350035 0.046 Uiso 1 1 calc R U . . .
C03M C 0.0883(5) 0.44125(15) 0.3414(5) 0.040(2) Uani 1 1 d G U . . .
H03P H 0.064841 0.428575 0.310614 0.047 Uiso 1 1 calc R U . . .
C01W C 0.1664(5) 0.43936(14) 0.3630(6) 0.040(2) Uani 1 1 d G U . . .
H01W H 0.196408 0.425384 0.346976 0.048 Uiso 1 1 calc R U . . .
C015 C 0.2007(4) 0.45791(16) 0.4080(5) 0.037(2) Uani 1 1 d G U . . .
H015 H 0.254156 0.456614 0.422759 0.044 Uiso 1 1 calc R U . . .
N00V N 0.5796(6) 0.70235(19) 1.2445(6) 0.029(2) Uani 1 1 d . . . . .
C00W C 0.2701(7) 0.7059(2) 1.2439(8) 0.029(2) Uani 1 1 d . U . . .
N00X N 0.5450(7) 0.5862(2) 0.7804(6) 0.031(3) Uani 1 1 d . . . . .
N00Y N 0.5562(7) 0.7261(2) 0.7932(7) 0.041(3) Uani 1 1 d . . . . .
N00Z N 0.1910(8) 0.7281(2) 1.4173(7) 0.041(3) Uani 1 1 d . . . . .
N010 N 0.5090(7) 0.7036(2) 0.8959(6) 0.031(3) Uani 1 1 d . . . . .
N011 N 0.4130(6) 0.57220(18) 0.8056(6) 0.024(2) Uani 1 1 d . . . . .
C012 C 0.2127(8) 0.7476(3) 1.0433(8) 0.031(3) Uani 1 1 d . U . . .
N013 N 0.2582(7) 0.7277(2) 1.0284(7) 0.033(3) Uani 1 1 d . . . . .
H013 H 0.308407 0.728327 1.039409 0.040 Uiso 1 1 calc R U . . .
N014 N 0.4374(7) 0.7254(2) 0.9913(6) 0.031(3) Uani 1 1 d . . . . .
H014 H 0.414330 0.725554 1.036168 0.037 Uiso 1 1 calc R U . . .
C016 C 0.1660(5) 0.49960(16) 0.5855(4) 0.0327(18) Uani 1 1 d G U . . .
C01C C 0.1856(5) 0.51808(14) 0.6385(5) 0.0368(18) Uani 1 1 d G U . . .
H01G H 0.219176 0.531381 0.624204 0.044 Uiso 1 1 calc R U . . .
C02X C 0.1559(5) 0.51710(15) 0.7124(4) 0.0362(19) Uani 1 1 d G U . . .
H02X H 0.169235 0.529729 0.748584 0.043 Uiso 1 1 calc R U . . .
C022 C 0.1067(5) 0.49763(16) 0.7333(4) 0.036(2) Uani 1 1 d G U . . .
H022 H 0.086409 0.496964 0.783752 0.043 Uiso 1 1 calc R U . . .
C02P C 0.0872(5) 0.47915(14) 0.6803(5) 0.038(2) Uani 1 1 d G U . . .
H02P H 0.053524 0.465852 0.694540 0.046 Uiso 1 1 calc R U . . .
C01M C 0.1168(5) 0.48014(14) 0.6064(4) 0.0358(19) Uani 1 1 d G U . . .
H01M H 0.103465 0.467504 0.570159 0.043 Uiso 1 1 calc R U . . .
N017 N 0.6000(6) 0.74619(19) 1.2185(7) 0.032(3) Uani 1 1 d . . . . .
H017 H 0.624817 0.760259 1.228516 0.038 Uiso 1 1 calc R U . . .
N018 N 0.1560(7) 0.7058(2) 0.9701(7) 0.039(3) Uani 1 1 d . . . . .
C019 C 0.2338(8) 0.7271(3) 1.3527(8) 0.036(2) Uani 1 1 d . U . . .
C01A C 0.3138(7) 0.7470(2) 1.2687(8) 0.029(2) Uani 1 1 d . U . . .
N01B N 0.6835(7) 0.72458(19) 1.2980(6) 0.030(2) Uani 1 1 d . . . . .
C01D C 0.5814(5) 0.44570(12) 0.8064(5) 0.0342(18) Uani 1 1 d G U . . .
C027 C 0.5898(6) 0.44197(13) 0.8851(4) 0.0359(18) Uani 1 1 d G U . . .
H027 H 0.604366 0.455527 0.917493 0.043 Uiso 1 1 calc R U . . .
C02U C 0.5770(6) 0.41841(15) 0.9163(3) 0.036(2) Uani 1 1 d G U . . .
H02U H 0.582722 0.415868 0.970020 0.044 Uiso 1 1 calc R U . . .
C02S C 0.5557(6) 0.39858(12) 0.8688(5) 0.036(2) Uani 1 1 d G U . . .
H02S H 0.546932 0.382481 0.890132 0.044 Uiso 1 1 calc R U . . .
C021 C 0.5473(6) 0.40231(13) 0.7901(4) 0.036(2) Uani 1 1 d G U . . .
H021 H 0.532783 0.388754 0.757717 0.043 Uiso 1 1 calc R U . . .
C01R C 0.5602(5) 0.42587(15) 0.7589(3) 0.035(2) Uani 1 1 d G U . . .
H01R H 0.554426 0.428412 0.705188 0.042 Uiso 1 1 calc R U . . .
C01E C 0.5710(5) 0.49839(15) 0.8333(5) 0.0325(18) Uani 1 1 d G U . . .
C01J C 0.6177(4) 0.51717(16) 0.8647(5) 0.0356(19) Uani 1 1 d G U . . .
H01J H 0.670753 0.518579 0.850106 0.043 Uiso 1 1 calc R U . . .
C033 C 0.5866(5) 0.53388(15) 0.9173(5) 0.0391(19) Uani 1 1 d G U . . .
H033 H 0.618452 0.546717 0.938660 0.047 Uiso 1 1 calc R U . . .
C04F C 0.5089(5) 0.53182(15) 0.9385(5) 0.0370(19) Uani 1 1 d G U . . .
H04Q H 0.487677 0.543242 0.974496 0.044 Uiso 1 1 calc R U . . .
C03B C 0.4623(4) 0.51304(16) 0.9072(5) 0.037(2) Uani 1 1 d G U . . .
H03Q H 0.409203 0.511629 0.921778 0.045 Uiso 1 1 calc R U . . .
C01Z C 0.4934(4) 0.49633(14) 0.8546(5) 0.0349(18) Uani 1 1 d G U . . .
H01Z H 0.461503 0.483491 0.833223 0.042 Uiso 1 1 calc R U . . .
C01F C 0.4285(8) 0.5514(2) 0.7660(8) 0.032(2) Uani 1 1 d . U . . .
C01G C 0.6895(8) 0.6933(2) 1.4041(8) 0.031(2) Uani 1 1 d . U . . .
H01A H 0.634221 0.688240 1.397459 0.038 Uiso 1 1 calc R U . . .
H01B H 0.691156 0.707484 1.440520 0.038 Uiso 1 1 calc R U . . .
C01H C 0.5110(5) 0.60278(14) 0.5807(5) 0.036(2) Uani 1 1 d G U . . .
H01H H 0.530707 0.589099 0.551987 0.043 Uiso 1 1 calc R U . . .
C042 C 0.5621(4) 0.61996(17) 0.6138(6) 0.039(2) Uani 1 1 d G U . . .
H042 H 0.616824 0.618025 0.607752 0.047 Uiso 1 1 calc R U . . .
C04V C 0.5332(5) 0.63998(16) 0.6557(6) 0.045(2) Uani 1 1 d G U . . .
H04V H 0.568174 0.651725 0.678364 0.054 Uiso 1 1 calc R U . . .
C05F C 0.4532(5) 0.64282(15) 0.6645(6) 0.043(2) Uani 1 1 d G U . . .
H05N H 0.433407 0.656500 0.693210 0.052 Uiso 1 1 calc R U . . .
C04U C 0.4020(4) 0.62564(17) 0.6314(6) 0.0404(18) Uani 1 1 d G U . . .
H04U H 0.347290 0.627575 0.637446 0.048 Uiso 1 1 calc R U . . .
C026 C 0.4309(4) 0.60562(15) 0.5895(6) 0.0375(18) Uani 1 1 d G U . . .
C01I C 0.4700(8) 0.7044(3) 0.9610(8) 0.033(3) Uani 1 1 d . U . . .
C01K C 0.5553(8) 0.5660(3) 0.7411(8) 0.035(2) Uani 1 1 d . U . . .
C01N C 0.5411(7) 0.7452(2) 1.1691(7) 0.023(2) Uani 1 1 d . U . . .
N01O N 0.4824(7) 0.7473(2) 0.8813(7) 0.037(3) Uani 1 1 d . . . . .
H01O H 0.486947 0.761341 0.855166 0.045 Uiso 1 1 calc R U . . .
N01P N 0.0434(7) 0.7275(2) 0.9471(7) 0.036(3) Uani 1 1 d . . . . .
C01Q C 0.7764(8) 0.7596(3) 1.2680(8) 0.034(2) Uani 1 1 d . U . . .
H01C H 0.751274 0.761266 1.216755 0.041 Uiso 1 1 calc R U . . .
H01D H 0.821630 0.748157 1.263027 0.041 Uiso 1 1 calc R U . . .
N01S N 0.4624(7) 0.6081(2) 0.8612(7) 0.039(3) Uani 1 1 d . . . . .
C01T C 0.7051(5) 0.53318(16) 1.2435(4) 0.036(2) Uani 1 1 d G U . . .
H01T H 0.725467 0.524824 1.287466 0.044 Uiso 1 1 calc R U . . .
C02A C 0.7199(5) 0.52389(14) 1.1705(5) 0.037(2) Uani 1 1 d G U . . .
H02N H 0.750423 0.509185 1.164679 0.044 Uiso 1 1 calc R U . . .
C02J C 0.6901(6) 0.53612(16) 1.1061(4) 0.038(2) Uani 1 1 d G U . . .
H02O H 0.700232 0.529768 1.056267 0.045 Uiso 1 1 calc R U . . .
C03N C 0.6455(5) 0.55763(16) 1.1147(4) 0.040(2) Uani 1 1 d G U . . .
H2 H 0.625085 0.565990 1.070639 0.048 Uiso 1 1 calc R U . . .
C02D C 0.6306(5) 0.56692(14) 1.1876(5) 0.0348(19) Uani 1 1 d G U . . .
H02Q H 0.600128 0.581629 1.193425 0.042 Uiso 1 1 calc R U . . .
C02Y C 0.6605(5) 0.55470(16) 1.2520(4) 0.0340(17) Uani 1 1 d G U . . .
C01U C 0.5154(9) 0.7252(3) 0.8574(9) 0.042(2) Uani 1 1 d . U . . .
C01V C 0.3246(6) 0.59152(13) 0.3809(6) 0.0438(19) Uani 1 1 d G U . . .
H01V H 0.334774 0.574103 0.376600 0.053 Uiso 1 1 calc R U . . .
C03X C 0.2989(6) 0.60496(18) 0.3171(5) 0.049(2) Uani 1 1 d G U . . .
H03X H 0.291595 0.596737 0.269208 0.058 Uiso 1 1 calc R U . . .
C040 C 0.2840(6) 0.63044(18) 0.3234(5) 0.050(2) Uani 1 1 d G U . . .
H040 H 0.266507 0.639626 0.279813 0.060 Uiso 1 1 calc R U . . .
C04S C 0.2948(6) 0.64247(13) 0.3935(6) 0.049(2) Uani 1 1 d G U . . .
H04S H 0.284597 0.659880 0.397809 0.059 Uiso 1 1 calc R U . . .
C050 C 0.3204(6) 0.62902(17) 0.4573(5) 0.0450(19) Uani 1 1 d G U . . .
H050 H 0.327776 0.637247 0.505202 0.054 Uiso 1 1 calc R U . . .
C025 C 0.3353(6) 0.60355(17) 0.4510(5) 0.0423(18) Uani 1 1 d G U . . .
C01X C 0.7197(8) 0.7018(2) 1.3287(8) 0.032(2) Uani 1 1 d . U . . .
H01E H 0.776580 0.704729 1.334014 0.038 Uiso 1 1 calc R U . . .
H01F H 0.712049 0.688193 1.290820 0.038 Uiso 1 1 calc R U . . .
C01Y C 0.7486(5) 0.49897(15) 0.7459(5) 0.038(2) Uani 1 1 d G U . . .
H01Y H 0.718648 0.511200 0.719085 0.046 Uiso 1 1 calc R U . . .
C02K C 0.7124(4) 0.47771(17) 0.7747(6) 0.0372(18) Uani 1 1 d G U . . .
C034 C 0.7562(5) 0.45981(15) 0.8139(6) 0.041(2) Uani 1 1 d G U . . .
H034 H 0.731478 0.445288 0.833611 0.050 Uiso 1 1 calc R U . . .
C043 C 0.8361(5) 0.46317(17) 0.8244(6) 0.046(2) Uani 1 1 d G U . . .
H043 H 0.865962 0.450935 0.851239 0.055 Uiso 1 1 calc R U . . .
C04X C 0.8722(4) 0.48442(19) 0.7956(6) 0.047(2) Uani 1 1 d G U . . .
H04X H 0.926789 0.486714 0.802791 0.056 Uiso 1 1 calc R U . . .
C03R C 0.8284(5) 0.50232(15) 0.7564(6) 0.044(2) Uani 1 1 d G U . . .
H03R H 0.853134 0.516846 0.736714 0.053 Uiso 1 1 calc R U . . .
C020 C 0.5190(7) 0.7025(2) 1.1995(8) 0.027(2) Uani 1 1 d . U . . .
C028 C 0.1364(4) 0.58841(19) 0.5975(5) 0.040(2) Uani 1 1 d G U . . .
H028 H 0.087006 0.590523 0.572854 0.047 Uiso 1 1 calc R U . . .
C03Q C 0.1409(4) 0.58566(19) 0.6767(5) 0.040(2) Uani 1 1 d G U . . .
H03S H 0.094717 0.585897 0.706343 0.047 Uiso 1 1 calc R U . . .
C04A C 0.2132(5) 0.58258(18) 0.7127(4) 0.0406(19) Uani 1 1 d G U . . .
H04R H 0.216290 0.580697 0.766936 0.049 Uiso 1 1 calc R U . . .
C039 C 0.2808(4) 0.58224(18) 0.6694(5) 0.0372(19) Uani 1 1 d G U . . .
H039 H 0.330153 0.580125 0.694040 0.045 Uiso 1 1 calc R U . . .
C038 C 0.2762(4) 0.58498(19) 0.5901(5) 0.0382(17) Uani 1 1 d G U . . .
C03J C 0.2040(5) 0.58807(19) 0.5542(4) 0.0402(16) Uani 1 1 d G U . . .
H03T H 0.200870 0.589950 0.499957 0.048 Uiso 1 1 calc R U . . .
C02C C 0.4435(8) 0.7461(3) 0.9464(8) 0.032(3) Uani 1 1 d . U . . .
C02E C 0.2272(8) 0.7066(3) 0.9965(8) 0.034(3) Uani 1 1 d . U . . .
C02F C 0.1507(5) 0.56308(17) 0.3543(5) 0.043(2) Uani 1 1 d G U . . .
H02I H 0.172393 0.571235 0.311081 0.051 Uiso 1 1 calc R U . . .
C02B C 0.0793(5) 0.57088(16) 0.3829(5) 0.043(2) Uani 1 1 d G U . . .
H02J H 0.052179 0.584374 0.359152 0.052 Uiso 1 1 calc R U . . .
C02Z C 0.0476(4) 0.55895(17) 0.4462(5) 0.039(2) Uani 1 1 d G U . . .
H02Z H -0.001226 0.564279 0.465728 0.047 Uiso 1 1 calc R U . . .
C02H C 0.0873(5) 0.53920(17) 0.4810(5) 0.0370(17) Uani 1 1 d G U . . .
H02K H 0.065584 0.531045 0.524234 0.044 Uiso 1 1 calc R U . . .
C029 C 0.1587(5) 0.53140(15) 0.4524(5) 0.0363(17) Uani 1 1 d G U . . .
C024 C 0.1904(4) 0.54333(17) 0.3891(5) 0.0411(19) Uani 1 1 d G U . . .
H024 H 0.239204 0.538000 0.369588 0.049 Uiso 1 1 calc R U . . .
C02G C 0.7188(8) 0.7486(2) 1.3238(8) 0.031(2) Uani 1 1 d . U . . .
H02A H 0.745675 0.745864 1.373767 0.037 Uiso 1 1 calc R U . . .
H02B H 0.676485 0.760894 1.332166 0.037 Uiso 1 1 calc R U . . .
C02I C 0.5395(8) 0.6039(2) 1.3892(8) 0.032(2) Uani 1 1 d . U . . .
H02R H 0.514815 0.591801 1.420716 0.038 Uiso 1 1 calc R U . . .
C02L C 0.5151(8) 0.6284(2) 1.3884(8) 0.035(2) Uani 1 1 d . U . . .
H02T H 0.473388 0.633114 1.420825 0.042 Uiso 1 1 calc R U . . .
C02M C 0.6205(8) 0.7242(2) 1.2534(8) 0.029(2) Uani 1 1 d . U . . .
C02N C 0.7415(9) 0.5761(3) 1.3848(9) 0.0389(18) Uani 1 1 d . U . . .
C02O C 0.6077(8) 0.6401(2) 1.2972(8) 0.0330(19) Uani 1 1 d . U . . .
H02V H 0.630438 0.652474 1.265198 0.040 Uiso 1 1 calc R U . . .
C02Q C 0.8050(9) 0.7856(3) 1.2962(9) 0.042(3) Uani 1 1 d . U . . .
H02C H 0.758901 0.796291 1.305608 0.050 Uiso 1 1 calc R U . . .
H02D H 0.833093 0.783448 1.345798 0.050 Uiso 1 1 calc R U . . .
C02R C 0.7355(8) 0.6711(3) 1.4397(8) 0.036(2) Uani 1 1 d . U . . .
H02E H 0.739973 0.657588 1.401140 0.044 Uiso 1 1 calc R U . . .
H02F H 0.788859 0.676716 1.453622 0.044 Uiso 1 1 calc R U . . .
C02T C 0.1793(9) 0.7522(3) 1.4572(9) 0.043(2) Uani 1 1 d . U . . .
H02G H 0.130767 0.751182 1.487318 0.052 Uiso 1 1 calc R U . . .
H02H H 0.172013 0.765508 1.418250 0.052 Uiso 1 1 calc R U . . .
C02V C 0.6012(8) 0.5973(3) 1.3425(8) 0.0339(17) Uani 1 1 d . U . . .
C02W C 0.3851(8) 0.6126(3) 0.8950(9) 0.039(2) Uani 1 1 d . U . . .
H02L H 0.392294 0.621917 0.943696 0.046 Uiso 1 1 calc R U . . .
H02M H 0.361123 0.596282 0.907453 0.046 Uiso 1 1 calc R U . . .
C030 C 0.5867(10) 0.7028(3) 0.7603(10) 0.049(2) Uani 1 1 d . U . . .
H03A H 0.591480 0.704884 0.704105 0.059 Uiso 1 1 calc R U . . .
H03B H 0.548672 0.689184 0.769429 0.059 Uiso 1 1 calc R U . . .
C031 C 0.4723(9) 0.5882(3) 0.8161(8) 0.036(2) Uani 1 1 d . U . . .
C032 C 0.1884(9) 0.6964(3) 1.5212(9) 0.045(2) Uani 1 1 d . U . . .
H03C H 0.244421 0.693953 1.509781 0.054 Uiso 1 1 calc R U . . .
H03D H 0.184892 0.709048 1.562442 0.054 Uiso 1 1 calc R U . . .
C035 C 0.5748(10) 0.7498(3) 0.7564(10) 0.050(2) Uani 1 1 d . U . . .
H03E H 0.627103 0.748808 0.733093 0.060 Uiso 1 1 calc R U . . .
H03F H 0.575691 0.763345 0.795198 0.060 Uiso 1 1 calc R U . . .
C037 C 0.1871(10) 0.6416(3) 0.8307(10) 0.052(4) Uani 1 1 d . U . . .
H03U H 0.183984 0.634960 0.778300 0.078 Uiso 1 1 calc R U . . .
H03V H 0.203903 0.659122 0.829141 0.078 Uiso 1 1 calc R U . . .
H03W H 0.135717 0.640518 0.854546 0.078 Uiso 1 1 calc R U . . .
C03A C 0.1471(9) 0.7065(3) 1.4492(8) 0.045(2) Uani 1 1 d . U . . .
H03G H 0.143223 0.693084 1.410066 0.054 Uiso 1 1 calc DR U . . .
H03H H 0.093565 0.711828 1.462187 0.054 Uiso 1 1 calc R U . . .
C03C C 0.6358(8) 0.6160(3) 1.2964(8) 0.0343(17) Uani 1 1 d . U . . .
H3 H 0.678633 0.611824 1.264723 0.041 Uiso 1 1 calc R U . . .
C03G C 0.5230(9) 0.6262(3) 0.8753(9) 0.042(2) Uani 1 1 d . U . . .
H03Z H 0.499502 0.643037 0.879095 0.051 Uiso 1 1 calc R U . . .
H H 0.559303 0.626236 0.831465 0.051 Uiso 1 1 calc R U . . .
C03H C 0.7454(9) 0.5844(3) 1.4576(10) 0.045(2) Uani 1 1 d . U . . .
H4 H 0.702823 0.581960 1.491350 0.054 Uiso 1 1 calc R U . . .
C03L C 0.1129(9) 0.7276(3) 0.9799(9) 0.041(2) Uani 1 1 d . U . . .
C03P C 0.2470(9) 0.6261(3) 0.8783(9) 0.041(3) Uani 1 1 d . U . . .
H03 H 0.249011 0.632636 0.931504 0.050 Uiso 1 1 calc R U . . .
HA H 0.229244 0.608488 0.880525 0.050 Uiso 1 1 calc R U . . .
C03S C 0.5685(9) 0.6205(3) 0.9489(9) 0.045(2) Uani 1 1 d . U . . .
H1 H 0.531783 0.620968 0.992391 0.054 Uiso 1 1 calc R U . . .
HB H 0.589001 0.603187 0.945566 0.054 Uiso 1 1 calc R U . . .
C03U C 0.6957(9) 0.6608(3) 1.5111(9) 0.044(3) Uani 1 1 d . U . . .
H03I H 0.640040 0.658332 1.500131 0.066 Uiso 1 1 calc R U . . .
H03J H 0.702042 0.672755 1.553449 0.066 Uiso 1 1 calc R U . . .
H03K H 0.719638 0.644821 1.525462 0.066 Uiso 1 1 calc R U . . .
C03Y C 0.2201(11) 0.7849(4) 1.5495(11) 0.057(3) Uani 1 1 d . U . . .
H03Y H 0.172007 0.792604 1.535194 0.068 Uiso 0.5 1 calc R U P A 2
H03L H 0.169199 0.782614 1.574921 0.068 Uiso 0.5 1 calc R U P B 1
H03M H 0.214139 0.798132 1.509937 0.068 Uiso 0.5 1 calc R U P B 1
C03Z C -0.0683(9) 0.7900(3) 0.9221(10) 0.046(3) Uani 1 1 d . U . . .
H03N H -0.072262 0.801299 0.877045 0.055 Uiso 1 1 calc R U . . .
H03O H -0.120330 0.782423 0.929851 0.055 Uiso 1 1 calc R U . . .
C041 C 0.8151(9) 0.5969(3) 1.4834(10) 0.048(2) Uani 1 1 d . U . . .
H041 H 0.818745 0.603611 1.533756 0.057 Uiso 1 1 calc R U . . .
C044 C 0.8717(9) 0.5896(3) 1.3619(10) 0.046(2) Uani 1 1 d . U . . .
H044 H 0.913903 0.591247 1.327375 0.056 Uiso 1 1 calc R U . . .
C0 C 0.665(3) 0.6384(8) 1.036(3) 0.052(6) Uani 0.5 1 d . U P C 2
H0A H 0.626790 0.645783 1.071159 0.078 Uiso 0.5 1 calc R U P C 2
H0B H 0.712476 0.648653 1.036602 0.078 Uiso 0.5 1 calc R U P C 2
H0C H 0.677646 0.621417 1.053043 0.078 Uiso 0.5 1 calc R U P C 2
C046 C 0.1561(10) 0.6724(3) 1.5497(10) 0.050(3) Uani 1 1 d . U . . .
H04A H 0.099087 0.674709 1.554898 0.060 Uiso 1 1 calc R U . . .
H04B H 0.163955 0.659749 1.509123 0.060 Uiso 1 1 calc R U . . .
C047 C 0.5486(8) 0.6462(3) 1.3427(8) 0.034(2) Uani 1 1 d . U . . .
H047 H 0.529733 0.662909 1.343557 0.041 Uiso 1 1 calc R U . . .
C048 C 0.3296(9) 0.6270(3) 0.8441(9) 0.041(2) Uani 1 1 d . U . . .
H04T H 0.328747 0.619628 0.791929 0.049 Uiso 1 1 calc R U . . .
H04W H 0.347118 0.644607 0.839926 0.049 Uiso 1 1 calc R U . . .
C04B C -0.0082(9) 0.7689(3) 0.9048(10) 0.045(2) Uani 1 1 d . U . . .
H04C H -0.018798 0.761913 0.853074 0.054 Uiso 1 1 calc R U . . .
H04D H 0.045215 0.775991 0.905199 0.054 Uiso 1 1 calc R U . . .
C04C C 0.0132(10) 0.7063(3) 0.9034(10) 0.052(3) Uani 1 1 d . U . . .
H04E H 0.056910 0.697939 0.877089 0.063 Uiso 1 1 calc R U . . .
H04F H -0.023706 0.712494 0.863448 0.063 Uiso 1 1 calc R U . . .
C04D C 0.2469(10) 0.7598(3) 1.5116(10) 0.048(2) Uani 1 1 d . U . . .
H04G H 0.295586 0.762317 1.482505 0.058 Uiso 1 1 calc R U . . .
H04H H 0.256033 0.746817 1.551101 0.058 Uiso 1 1 calc R U . . .
C04L C -0.0133(9) 0.7484(3) 0.9638(10) 0.048(2) Uani 1 1 d . U . . .
H04I H -0.067100 0.741658 0.964055 0.057 Uiso 1 1 calc R U . . .
H04J H -0.001799 0.755428 1.015296 0.057 Uiso 1 1 calc R U . . .
C04M C -0.0465(11) 0.8052(3) 0.9917(10) 0.054(4) Uani 1 1 d . U . . .
H04K H -0.078281 0.820405 0.992956 0.082 Uiso 1 1 calc R U . . .
H04L H 0.008830 0.809679 0.989524 0.082 Uiso 1 1 calc R U . . .
H04M H -0.055951 0.795267 1.038046 0.082 Uiso 1 1 calc R U . . .
C04P C 0.8800(10) 0.5990(3) 1.4308(10) 0.049(2) Uani 1 1 d . U . . .
H04Y H 0.927302 0.606908 1.446194 0.059 Uiso 1 1 calc R U . . .
C04T C 0.8556(9) 0.7982(3) 1.2431(11) 0.053(4) Uani 1 1 d . U . . .
H04N H 0.833311 0.797102 1.191132 0.079 Uiso 1 1 calc R U . . .
H04O H 0.907164 0.790207 1.244150 0.079 Uiso 1 1 calc R U . . .
H04P H 0.860880 0.815794 1.257921 0.079 Uiso 1 1 calc R U . . .
C051 C 0.1854(11) 0.6618(4) 1.6216(11) 0.062(4) Uani 1 1 d . U . . .
H05A H 0.242334 0.660393 1.619644 0.092 Uiso 1 1 calc R U . . .
H05B H 0.162468 0.645228 1.629088 0.092 Uiso 1 1 calc R U . . .
H05C H 0.170925 0.672763 1.664308 0.092 Uiso 1 1 calc R U . . .
C056 C 0.8051(8) 0.5775(3) 1.3363(9) 0.0408(19) Uani 1 1 d . U . . .
H056 H 0.802823 0.570293 1.286515 0.049 Uiso 1 1 calc R U . . .
C057 C 0.5129(10) 0.7558(3) 0.6935(10) 0.053(3) Uani 1 1 d . U . . .
H05D H 0.514603 0.742882 0.652872 0.064 Uiso 1 1 calc R U . . .
H05E H 0.460199 0.755598 0.716163 0.064 Uiso 1 1 calc R U . . .
C05A C 0.6355(10) 0.6378(3) 0.9668(10) 0.049(3) Uani 1 1 d . U . . .
H05Q H 0.656326 0.648156 0.927772 0.059 Uiso 0.5 1 calc R U P C 2
H05O H 0.618027 0.655413 0.964349 0.059 Uiso 0.5 1 calc R U P C 1
H05P H 0.677815 0.635385 0.929244 0.059 Uiso 0.5 1 calc R U P C 1
C05C C 0.5285(12) 0.7815(4) 0.6584(11) 0.059(3) Uani 1 1 d . U . . .
H05H H 0.503862 0.782713 0.606818 0.071 Uiso 0.5 1 calc R U P D 2
H05I H 0.585356 0.784274 0.653296 0.071 Uiso 0.5 1 calc R U P D 2
H05F H 0.490737 0.784208 0.615732 0.071 Uiso 0.5 1 calc R U P E 1
H05G H 0.581411 0.781373 0.636111 0.071 Uiso 0.5 1 calc R U P E 1
C05H C 0.6972(9) 0.6705(3) 0.7597(11) 0.058(3) Uani 1 1 d D U . . .
H05J H 0.698383 0.672226 0.703145 0.070 Uiso 0.6(2) 1 calc R U P F 1
H05K H 0.660058 0.656895 0.771956 0.070 Uiso 0.6(2) 1 calc R U P F 1
C05I C 0.6676(10) 0.6948(3) 0.7943(11) 0.056(3) Uani 1 1 d D U . . .
H05L H 0.706010 0.708285 0.784676 0.067 Uiso 0.5 1 calc R U P G 2
H05M H 0.663160 0.692817 0.850624 0.067 Uiso 0.5 1 calc R U P G 2
CB C 0.493(3) 0.8012(10) 0.713(3) 0.057(6) Uani 0.5 1 d . U P H 2
HBA H 0.436600 0.802441 0.703577 0.085 Uiso 0.5 1 calc R U P H 2
HBB H 0.517291 0.817532 0.703994 0.085 Uiso 0.5 1 calc R U P H 2
HBC H 0.502531 0.796168 0.766544 0.085 Uiso 0.5 1 calc R U P H 2
C4B C 0.264(3) 0.7946(9) 1.600(3) 0.058(6) Uani 0.5 1 d . U P I 2
H4BA H 0.298293 0.781694 1.622038 0.087 Uiso 0.5 1 calc R U P I 2
H4BB H 0.232931 0.802189 1.640115 0.087 Uiso 0.5 1 calc R U P I 2
H4BC H 0.296721 0.807563 1.575776 0.087 Uiso 0.5 1 calc R U P I 2
C1 C -0.0285(11) 0.6874(4) 0.9538(11) 0.061(3) Uani 1 1 d . U . . .
H1A H 0.007061 0.682923 0.996908 0.073 Uiso 1 1 calc R U . . .
H1B H -0.074607 0.695673 0.976089 0.073 Uiso 1 1 calc R U . . .
N5 N 0.5018(6) 0.54777(18) 0.7414(6) 0.027(2) Uani 1 1 d . . . . .
H5 H 0.514989 0.532831 0.724765 0.032 Uiso 1 1 calc R U . . .
C7B C 0.7782(18) 0.6682(10) 0.818(2) 0.075(7) Uani 0.5 1 d D U P J 2
H7BA H 0.776287 0.652465 0.846914 0.113 Uiso 0.5 1 calc R U P J 2
H7BB H 0.779279 0.682301 0.854039 0.113 Uiso 0.5 1 calc R U P J 2
H7BC H 0.825257 0.668517 0.786681 0.113 Uiso 0.5 1 calc R U P J 2
C3 C -0.0554(12) 0.6635(4) 0.9165(12) 0.068(3) Uani 1 1 d . U . . .
H3BC H -0.087619 0.668637 0.871562 0.082 Uiso 0.5 1 calc R U P K 2
H3BD H -0.007957 0.655597 0.895520 0.082 Uiso 0.5 1 calc R U P K 2
H3AA H -0.010862 0.653037 0.900376 0.082 Uiso 0.5 1 calc R U P L 1
H3AB H -0.090006 0.666804 0.871646 0.082 Uiso 0.5 1 calc R U P L 1
C6B C -0.099(3) 0.6432(9) 0.955(3) 0.073(7) Uani 0.5 1 d . U P M 2
H6BA H -0.083201 0.642084 1.008775 0.109 Uiso 0.5 1 calc R U P M 2
H6BB H -0.088700 0.627221 0.929122 0.109 Uiso 0.5 1 calc R U P M 2
H6BC H -0.155506 0.646743 0.951518 0.109 Uiso 0.5 1 calc R U P M 2
C6A C -0.104(3) 0.6505(10) 0.989(3) 0.080(10) Uani 0.5 1 d . U P M 1
H6AA H -0.077507 0.635118 1.005180 0.120 Uiso 0.5 1 calc R U P M 1
H6AB H -0.157375 0.646612 0.972168 0.120 Uiso 0.5 1 calc R U P M 1
H6AC H -0.105525 0.662248 1.032279 0.120 Uiso 0.5 1 calc R U P M 1
CA C 0.523(2) 0.8040(10) 0.715(3) 0.064(9) Uani 0.5 1 d . U P H 1
HAA H 0.477000 0.814120 0.701488 0.097 Uiso 0.5 1 calc R U P H 1
HAB H 0.570054 0.814303 0.710783 0.097 Uiso 0.5 1 calc R U P H 1
HAC H 0.518250 0.797765 0.767382 0.097 Uiso 0.5 1 calc R U P H 1
C7A C 0.7881(17) 0.6622(8) 0.792(3) 0.084(11) Uani 0.5 1 d D U P J 1
C2 C 0.666(3) 0.6311(9) 1.052(3) 0.059(9) Uani 0.5 1 d . U P C 1
H2A H 0.624745 0.634150 1.089332 0.088 Uiso 0.5 1 calc R U P C 1
H2B H 0.711624 0.641575 1.065379 0.088 Uiso 0.5 1 calc R U P C 1
H2C H 0.681741 0.613409 1.054646 0.088 Uiso 0.5 1 calc R U P C 1
C4A C 0.291(3) 0.7935(10) 1.617(3) 0.065(9) Uani 0.5 1 d . U P I 1
H4AA H 0.290732 0.781767 1.660018 0.098 Uiso 0.5 1 calc R U P I 1
H4AB H 0.280823 0.810449 1.635394 0.098 Uiso 0.5 1 calc R U P I 1
H4AC H 0.342864 0.793087 1.592742 0.098 Uiso 0.5 1 calc R U P I 1

loop_
_atom_site_aniso_label
_atom_site_aniso_U_11
_atom_site_aniso_U_22
_atom_site_aniso_U_33
_atom_site_aniso_U_23
_atom_site_aniso_U_13
_atom_site_aniso_U_12
Au01 0.0350(3) 0.0096(2) 0.0257(3) -0.00203(19) 0.0008(2) 0.00030(19)
Au02 0.0329(3) 0.0123(2) 0.0240(3) 0.00167(19) 0.0007(2) 0.00130(19)
Au03 0.0359(3) 0.0072(2) 0.0259(3) 0.00150(19) 0.0022(2) -0.00041(19)
Au04 0.0332(3) 0.0091(2) 0.0249(3) -0.00061(19) 0.0021(2) 0.00121(19)
Au05 0.0300(3) 0.0109(2) 0.0271(3) -0.00068(19) 0.0015(2) 0.00113(19)
Au06 0.0340(3) 0.0078(2) 0.0273(3) 0.00083(19) 0.0031(2) 0.00260(19)
Pd07 0.0293(6) 0.0068(5) 0.0239(7) -0.0007(5) -0.0001(5) 0.0011(4)
Pd08 0.0343(5) 0.0118(4) 0.0247(5) 0.0015(3) 0.0024(4) 0.0019(3)
Pd09 0.0370(5) 0.0117(4) 0.0273(5) -0.0002(4) 0.0014(4) 0.0009(4)
S00A 0.0396(18) 0.0201(16) 0.0324(18) -0.0059(13) 0.0039(14) -0.0034(13)
P00B 0.0365(18) 0.0180(16) 0.0248(17) 0.0015(13) -0.0010(13) 0.0034(13)
S00C 0.0379(17) 0.0157(15) 0.0297(17) -0.0085(12) 0.0065(13) -0.0009(12)
S00D 0.0387(17) 0.0194(15) 0.0259(17) 0.0022(12) 0.0035(13) -0.0010(13)
S00E 0.0338(17) 0.0222(16) 0.0303(18) -0.0008(13) 0.0016(13) 0.0045(13)
S00F 0.0388(18) 0.0148(15) 0.0374(19) 0.0040(13) -0.0046(14) -0.0052(13)
S00G 0.0422(18) 0.0196(16) 0.0249(17) 0.0019(12) 0.0029(13) 0.0060(13)
P00H 0.0322(17) 0.0121(15) 0.0353(18) 0.0021(13) 0.0015(14) -0.0020(12)
S00I 0.0420(18) 0.0163(15) 0.040(2) -0.0008(13) 0.0071(15) 0.0059(13)
S00J 0.0360(17) 0.0181(15) 0.0371(19) 0.0103(13) 0.0008(14) 0.0019(13)
P00K 0.0285(17) 0.0197(16) 0.0362(19) 0.0000(14) 0.0022(14) 0.0004(13)
S00L 0.0462(19) 0.0199(16) 0.0328(19) -0.0033(13) -0.0034(15) 0.0023(14)
P00M 0.0379(18) 0.0098(14) 0.0340(19) 0.0003(13) 0.0047(14) 0.0071(13)
S00N 0.0380(18) 0.0196(16) 0.0340(18) 0.0016(13) 0.0059(14) -0.0045(13)
N00O 0.046(7) 0.019(6) 0.033(7) 0.003(5) 0.001(5) -0.004(5)
N00Q 0.043(6) 0.017(6) 0.034(7) 0.002(5) 0.000(5) -0.002(5)
N00R 0.044(7) 0.019(6) 0.029(6) -0.001(5) 0.005(5) 0.004(5)
N00S 0.044(7) 0.025(6) 0.026(6) 0.001(5) -0.007(5) 0.005(5)
N00T 0.052(7) 0.016(6) 0.028(6) 0.005(5) -0.008(5) 0.001(5)
C00U 0.037(3) 0.029(3) 0.038(3) -0.001(3) 0.002(3) 0.000(3)
C01L 0.036(3) 0.030(3) 0.041(3) -0.001(3) 0.003(3) 0.000(3)
C023 0.038(4) 0.034(4) 0.043(4) -0.002(4) 0.000(4) -0.001(4)
C03M 0.042(4) 0.033(4) 0.043(4) -0.004(4) -0.001(4) -0.001(4)
C01W 0.039(4) 0.035(4) 0.046(4) -0.003(4) -0.001(4) 0.001(4)
C015 0.038(4) 0.030(4) 0.042(4) -0.003(4) -0.001(4) -0.001(4)
N00V 0.043(6) 0.015(5) 0.028(6) -0.002(4) -0.005(5) 0.000(5)
C00W 0.032(5) 0.025(5) 0.029(5) 0.002(4) -0.001(4) 0.001(4)
N00X 0.048(7) 0.021(6) 0.025(6) -0.012(5) 0.003(5) 0.005(5)
N00Y 0.051(7) 0.036(7) 0.037(7) -0.006(6) 0.018(6) -0.007(6)
N00Z 0.075(9) 0.019(6) 0.029(7) 0.002(5) 0.023(6) -0.003(6)
N010 0.042(6) 0.018(6) 0.034(6) -0.010(5) 0.010(5) 0.001(5)
N011 0.031(6) 0.014(5) 0.027(6) -0.005(4) 0.004(4) -0.003(4)
C012 0.034(5) 0.032(5) 0.028(5) 0.003(4) 0.003(4) -0.002(4)
N013 0.038(6) 0.018(6) 0.044(7) 0.004(5) 0.005(5) 0.004(5)
N014 0.055(7) 0.021(6) 0.017(6) 0.006(4) 0.002(5) 0.006(5)
C016 0.035(3) 0.026(3) 0.037(3) -0.003(3) 0.001(3) 0.002(3)
C01C 0.038(3) 0.031(3) 0.042(3) 0.000(3) 0.003(3) -0.001(3)
C02X 0.038(4) 0.031(4) 0.039(4) -0.003(3) 0.002(3) 0.003(3)
C022 0.034(4) 0.032(4) 0.042(4) -0.001(4) 0.006(4) 0.000(4)
C02P 0.041(4) 0.033(4) 0.041(4) 0.000(4) 0.005(4) -0.002(4)
C01M 0.037(4) 0.030(4) 0.040(4) -0.001(3) 0.003(3) -0.001(3)
N017 0.040(6) 0.010(5) 0.045(7) 0.004(5) -0.001(5) 0.005(4)
N018 0.057(8) 0.018(6) 0.042(7) 0.003(5) 0.003(6) 0.006(5)
C019 0.042(4) 0.030(4) 0.035(4) 0.002(4) 0.006(4) 0.005(4)
C01A 0.032(5) 0.025(5) 0.028(5) 0.005(4) 0.000(4) 0.008(4)
N01B 0.043(6) 0.011(5) 0.036(7) 0.003(4) -0.007(5) -0.004(4)
C01D 0.040(3) 0.030(3) 0.032(3) 0.004(3) 0.000(3) 0.000(3)
C027 0.044(3) 0.031(3) 0.033(3) 0.002(3) -0.001(3) -0.001(3)
C02U 0.046(4) 0.032(4) 0.031(4) 0.006(4) -0.002(4) 0.001(4)
C02S 0.044(4) 0.030(4) 0.035(4) 0.005(4) -0.002(4) 0.002(4)
C021 0.043(4) 0.030(4) 0.035(4) 0.001(4) -0.002(4) -0.002(4)
C01R 0.044(4) 0.029(4) 0.032(4) 0.006(4) -0.001(4) -0.002(4)
C01E 0.039(3) 0.028(3) 0.031(3) 0.005(3) 0.001(3) 0.000(3)
C01J 0.041(3) 0.032(3) 0.034(3) 0.002(3) -0.002(3) 0.001(3)
C033 0.048(3) 0.033(3) 0.036(3) -0.001(3) 0.003(3) 0.001(3)
C04F 0.047(4) 0.031(4) 0.033(4) 0.000(3) 0.004(3) 0.006(3)
C03B 0.046(4) 0.030(4) 0.035(4) 0.008(3) 0.003(3) 0.004(3)
C01Z 0.041(3) 0.029(3) 0.034(3) 0.003(3) 0.001(3) 0.000(3)
C01F 0.039(4) 0.023(4) 0.034(4) 0.003(3) 0.007(3) 0.005(3)
C01G 0.037(4) 0.024(4) 0.033(4) 0.004(3) -0.006(3) -0.002(3)
C01H 0.044(4) 0.024(3) 0.040(4) 0.000(3) 0.004(3) 0.001(3)
C042 0.048(4) 0.027(4) 0.042(4) 0.002(4) 0.004(4) 0.000(3)
C04V 0.052(4) 0.034(4) 0.049(4) -0.003(4) 0.006(4) -0.005(4)
C05F 0.054(4) 0.028(4) 0.047(4) -0.005(4) 0.006(4) 0.001(4)
C04U 0.047(3) 0.030(3) 0.045(3) -0.002(3) 0.006(3) 0.001(3)
C026 0.045(3) 0.027(3) 0.041(3) 0.000(3) 0.006(3) 0.001(3)
C01I 0.035(5) 0.029(5) 0.036(5) -0.002(4) 0.003(4) 0.000(4)
C01K 0.045(4) 0.025(4) 0.034(4) 0.005(3) 0.003(3) 0.001(3)
C01N 0.026(4) 0.014(4) 0.029(5) 0.001(4) 0.005(4) 0.006(4)
N01O 0.059(8) 0.021(6) 0.034(7) 0.008(5) 0.015(6) 0.003(5)
N01P 0.042(7) 0.026(6) 0.039(7) -0.002(5) -0.009(5) 0.003(5)
C01Q 0.037(4) 0.025(4) 0.039(4) 0.000(4) -0.006(4) -0.003(4)
N01S 0.058(8) 0.018(6) 0.042(7) -0.005(5) 0.019(6) 0.002(5)
C01T 0.040(4) 0.031(4) 0.038(4) 0.003(3) 0.001(3) -0.001(3)
C02A 0.041(4) 0.031(4) 0.039(4) 0.001(4) 0.004(4) 0.002(4)
C02J 0.043(4) 0.033(4) 0.038(4) -0.001(3) 0.003(4) 0.001(3)
C03N 0.045(4) 0.034(4) 0.041(4) 0.005(4) 0.001(4) 0.000(4)
C02D 0.039(4) 0.027(4) 0.039(4) 0.001(3) 0.001(3) 0.001(3)
C02Y 0.039(3) 0.025(3) 0.038(3) 0.003(3) 0.002(3) -0.002(3)
C01U 0.047(4) 0.039(4) 0.040(4) -0.003(4) 0.006(4) 0.000(4)
C01V 0.047(3) 0.038(3) 0.047(3) 0.004(3) 0.006(3) 0.005(3)
C03X 0.052(4) 0.044(4) 0.050(4) 0.005(4) 0.001(4) 0.004(4)
C040 0.053(4) 0.047(4) 0.052(4) 0.011(4) 0.007(4) 0.007(4)
C04S 0.053(4) 0.041(4) 0.053(4) 0.010(4) 0.005(4) 0.007(4)
C050 0.049(3) 0.036(3) 0.049(3) 0.004(3) 0.004(3) 0.004(3)
C025 0.047(3) 0.034(3) 0.046(3) 0.004(3) 0.006(3) 0.004(3)
C01X 0.036(4) 0.024(4) 0.035(4) 0.002(4) -0.007(4) -0.002(4)
C01Y 0.040(4) 0.038(4) 0.037(4) 0.002(3) 0.001(3) 0.000(3)
C02K 0.039(3) 0.038(3) 0.035(3) 0.003(3) 0.003(3) 0.000(3)
C034 0.042(4) 0.041(4) 0.040(4) 0.003(3) -0.001(3) 0.004(3)
C043 0.045(4) 0.048(4) 0.045(4) 0.004(4) 0.003(4) 0.001(4)
C04X 0.043(4) 0.052(4) 0.045(4) 0.001(4) 0.001(4) -0.001(4)
C03R 0.045(4) 0.044(4) 0.044(4) 0.003(4) 0.003(4) -0.006(4)
C020 0.034(5) 0.018(4) 0.031(5) 0.003(4) 0.002(4) 0.002(4)
C028 0.040(4) 0.034(4) 0.044(4) -0.004(3) 0.004(3) 0.000(3)
C03Q 0.041(4) 0.033(4) 0.044(4) -0.003(3) 0.008(3) 0.002(3)
C04A 0.047(3) 0.031(3) 0.044(3) -0.001(3) 0.005(3) -0.001(3)
C039 0.042(3) 0.028(3) 0.042(3) -0.004(3) 0.007(3) 0.000(3)
C038 0.043(3) 0.029(3) 0.042(3) -0.002(3) 0.005(3) 0.002(3)
C03J 0.042(3) 0.033(3) 0.045(3) -0.001(3) 0.003(3) 0.003(3)
C02C 0.038(5) 0.027(5) 0.031(5) -0.003(4) 0.000(4) 0.003(4)
C02E 0.039(5) 0.031(5) 0.031(5) 0.003(4) 0.000(4) -0.002(4)
C02F 0.044(4) 0.036(4) 0.048(4) 0.001(3) -0.001(3) 0.001(3)
C02B 0.044(4) 0.036(4) 0.050(4) 0.001(4) -0.001(4) 0.000(4)
C02Z 0.037(4) 0.034(4) 0.046(4) -0.001(3) 0.000(3) 0.002(3)
C02H 0.037(3) 0.031(3) 0.043(3) -0.002(3) 0.001(3) 0.001(3)
C029 0.037(3) 0.030(3) 0.042(3) -0.001(3) 0.003(3) -0.002(3)
C024 0.042(3) 0.035(3) 0.046(4) 0.003(3) 0.001(3) 0.003(3)
C02G 0.035(4) 0.024(4) 0.034(4) 0.000(4) -0.005(4) -0.002(4)
C02I 0.037(4) 0.023(4) 0.036(4) 0.005(3) -0.001(3) -0.003(3)
C02L 0.043(4) 0.022(4) 0.040(4) 0.003(4) -0.002(4) -0.003(4)
C02M 0.034(4) 0.019(4) 0.034(4) 0.002(3) -0.001(3) -0.001(3)
C02N 0.043(3) 0.029(3) 0.045(3) 0.004(3) -0.004(3) -0.002(3)
C02O 0.041(4) 0.023(3) 0.035(4) 0.005(3) -0.007(3) -0.004(3)
C02Q 0.045(5) 0.033(5) 0.047(5) 0.005(5) -0.002(5) -0.005(4)
C02R 0.042(4) 0.030(4) 0.037(5) 0.005(4) -0.006(4) -0.003(4)
C02T 0.050(4) 0.039(4) 0.041(4) 0.001(4) 0.005(4) 0.000(4)
C02V 0.039(3) 0.025(3) 0.038(3) 0.003(3) -0.004(3) -0.004(3)
C02W 0.046(4) 0.031(4) 0.039(4) -0.004(4) 0.006(4) 0.001(4)
C030 0.055(4) 0.044(4) 0.049(4) -0.005(4) 0.010(4) -0.001(4)
C031 0.045(4) 0.027(4) 0.037(4) 0.000(3) 0.006(3) 0.003(3)
C032 0.050(4) 0.040(4) 0.043(4) 0.004(4) 0.006(4) 0.003(4)
C035 0.056(4) 0.047(4) 0.048(4) -0.002(4) 0.005(4) -0.002(4)
C037 0.054(7) 0.046(7) 0.057(8) -0.007(6) -0.005(6) 0.012(6)
C03A 0.053(4) 0.039(4) 0.042(4) 0.004(4) 0.007(4) -0.003(4)
C03C 0.040(3) 0.024(3) 0.039(3) 0.005(3) -0.001(3) -0.003(3)
C03G 0.051(4) 0.030(4) 0.046(4) -0.005(4) 0.006(4) -0.002(4)
C03H 0.048(4) 0.036(4) 0.051(4) 0.001(3) -0.006(3) -0.002(3)
C03L 0.041(4) 0.038(4) 0.043(4) 0.002(4) -0.002(4) -0.005(4)
C03P 0.050(5) 0.033(4) 0.042(5) -0.007(4) 0.001(4) 0.003(4)
C03S 0.052(4) 0.034(4) 0.049(5) -0.006(4) 0.008(4) -0.003(4)
C03U 0.048(7) 0.042(7) 0.042(7) 0.014(6) -0.015(6) -0.008(6)
C03Y 0.063(6) 0.053(6) 0.055(6) -0.004(5) 0.003(5) -0.004(5)
C03Z 0.049(5) 0.039(5) 0.050(5) 0.000(5) 0.001(5) -0.004(5)
C041 0.048(4) 0.040(4) 0.055(4) 0.000(4) -0.009(4) -0.003(4)
C044 0.047(4) 0.036(4) 0.056(4) 0.007(4) -0.002(4) -0.001(4)
C0 0.056(9) 0.040(10) 0.058(10) 0.001(9) 0.000(9) -0.004(9)
C046 0.055(5) 0.045(5) 0.050(5) 0.004(5) 0.005(5) 0.001(5)
C047 0.044(4) 0.021(4) 0.037(4) 0.004(3) -0.007(3) -0.002(3)
C048 0.050(4) 0.031(4) 0.041(4) -0.002(4) 0.004(4) 0.002(4)
C04B 0.046(4) 0.041(4) 0.049(5) -0.001(4) -0.001(4) -0.004(4)
C04C 0.050(4) 0.049(4) 0.057(5) -0.002(4) -0.007(4) -0.002(4)
C04D 0.056(4) 0.043(4) 0.045(4) 0.002(4) 0.003(4) 0.001(4)
C04L 0.047(4) 0.044(4) 0.051(4) 0.002(4) -0.005(4) -0.005(4)
C04M 0.066(8) 0.043(7) 0.055(8) 0.001(6) 0.001(7) 0.000(7)
C04P 0.050(4) 0.037(4) 0.060(4) 0.005(4) -0.008(4) -0.002(4)
C04T 0.045(7) 0.044(8) 0.070(9) 0.009(7) 0.005(7) -0.013(6)
C051 0.068(8) 0.051(8) 0.066(9) 0.021(7) 0.005(7) 0.001(7)
C056 0.042(3) 0.032(3) 0.048(3) 0.004(3) 0.000(3) -0.002(3)
C057 0.060(5) 0.050(5) 0.050(5) -0.002(4) 0.005(4) -0.003(4)
C05A 0.052(5) 0.039(5) 0.056(5) -0.006(5) 0.004(5) -0.003(5)
C05C 0.069(6) 0.056(6) 0.054(6) 0.003(5) 0.001(5) -0.004(5)
C05H 0.062(5) 0.050(5) 0.063(5) -0.006(5) 0.010(5) 0.000(5)
C05I 0.058(5) 0.050(5) 0.061(5) -0.007(4) 0.012(4) -0.001(4)
CB 0.063(11) 0.050(9) 0.059(9) 0.004(8) 0.001(10) 0.000(10)
C4B 0.064(10) 0.052(9) 0.059(10) 0.005(9) -0.007(9) -0.004(9)
C1 0.060(5) 0.058(5) 0.065(5) -0.001(4) -0.006(4) -0.005(4)
N5 0.042(6) 0.007(5) 0.031(6) -0.001(4) -0.001(5) 0.005(4)
C7B 0.077(11) 0.069(11) 0.080(12) 0.001(10) 0.015(10) 0.006(10)
C3 0.067(6) 0.067(6) 0.071(6) -0.004(5) -0.007(5) -0.004(5)
C6B 0.074(11) 0.072(11) 0.072(11) -0.005(10) 0.002(10) 0.000(10)
C6A 0.081(15) 0.076(16) 0.084(16) -0.003(13) 0.015(14) -0.003(13)
CA 0.062(19) 0.058(17) 0.074(17) 0.014(15) 0.003(19) 0.003(18)
C7A 0.096(15) 0.075(16) 0.083(16) -0.006(14) 0.019(14) 0.005(13)
C2 0.057(13) 0.060(15) 0.059(15) 0.010(12) -0.010(12) 0.004(13)
C4A 0.072(15) 0.060(14) 0.064(15) 0.007(12) -0.016(13) 0.000(13)

loop_
_atom_type_symbol
_atom_type_description
_atom_type_scat_dispersion_real
_atom_type_scat_dispersion_imag
_atom_type_scat_source
C C 0.0181 0.0091 'International Tables Vol C Tables 4.2.6.8 and 6.1.1.4'
H H 0.0000 0.0000 'International Tables Vol C Tables 4.2.6.8 and 6.1.1.4'
Au Au -4.4197 7.2980 'International Tables Vol C Tables 4.2.6.8 and 6.1.1.4'
N N 0.0311 0.0180 'International Tables Vol C Tables 4.2.6.8 and 6.1.1.4'
P P 0.2955 0.4335 'International Tables Vol C Tables 4.2.6.8 and 6.1.1.4'
Pd Pd 0.1215 3.9337 'International Tables Vol C Tables 4.2.6.8 and 6.1.1.4'
S S 0.3331 0.5567 'International Tables Vol C Tables 4.2.6.8 and 6.1.1.4'

loop_
_geom_angle_atom_site_label_1
_geom_angle_atom_site_label_2
_geom_angle_atom_site_label_3
_geom_angle
_geom_angle_site_symmetry_1
_geom_angle_site_symmetry_3
_geom_angle_publ_flag
Au02 Au01 Au04 58.139(18) . . ?
Au02 Au01 Au06 106.58(2) . . ?
Au03 Au01 Au02 111.80(2) 3_666 . ?
Au03 Au01 Au04 106.67(3) 3_666 . ?
Au03 Au01 Au06 61.71(3) 3_666 . ?
Au05 Au01 Au02 61.73(2) 3_666 . ?
Au05 Au01 Au03 63.95(2) 3_666 3_666 ?
Au05 Au01 Au04 107.72(3) 3_666 . ?
Au05 Au01 Au06 112.28(3) 3_666 . ?
Au06 Au01 Au04 56.85(2) . . ?
Pd07 Au01 Au02 59.160(19) . . ?
Pd07 Au01 Au03 59.67(2) . 3_666 ?
Pd07 Au01 Au04 56.53(2) . . ?
Pd07 Au01 Au05 60.302(19) . 3_666 ?
Pd07 Au01 Au06 58.88(2) . . ?
S00A Au01 Au02 113.00(8) . . ?
S00A Au01 Au03 129.31(8) . 3_666 ?
S00A Au01 Au04 116.39(8) . . ?
S00A Au01 Au05 121.36(8) . 3_666 ?
S00A Au01 Au06 123.50(8) . . ?
S00A Au01 Pd07 171.02(8) . . ?
Au01 Au02 Au04 63.95(2) . . ?
Au01 Au02 Au05 57.804(16) . 3_666 ?
Au01 Au02 Au06 104.26(2) . 3_666 ?
Au03 Au02 Au01 109.45(2) . . ?
Au03 Au02 Au04 59.12(2) . . ?
Au03 Au02 Au05 107.56(3) . 3_666 ?
Au03 Au02 Au06 60.65(3) . 3_666 ?
Au04 Au02 Au05 109.24(3) . 3_666 ?
Au04 Au02 Au06 107.13(3) . 3_666 ?
Au05 Au02 Au06 57.55(2) 3_666 3_666 ?
Pd07 Au02 Au01 57.391(15) . . ?
Pd07 Au02 Au03 58.75(2) . . ?
Pd07 Au02 Au04 58.12(2) . . ?
Pd07 Au02 Au05 58.31(2) . 3_666 ?
Pd07 Au02 Au06 57.593(18) . 3_666 ?
P00B Au02 Au01 114.99(8) . . ?
P00B Au02 Au03 123.96(9) . . ?
P00B Au02 Au04 114.24(9) . . ?
P00B Au02 Au05 124.26(9) . 3_666 ?
P00B Au02 Au06 131.96(8) . 3_666 ?
P00B Au02 Pd07 170.43(8) . . ?
Au01 Au03 Au02 110.10(3) 3_666 . ?
Au01 Au03 Au04 106.14(2) 3_666 . ?
Au01 Au03 Au05 57.59(2) 3_666 . ?
Au01 Au03 Au06 61.05(3) 3_666 3_666 ?
Au02 Au03 Au05 107.41(3) . . ?
Au02 Au03 Au06 62.16(2) . 3_666 ?
Au04 Au03 Au02 61.003(19) . . ?
Au04 Au03 Au05 58.40(2) . . ?
Au04 Au03 Au06 109.76(2) . 3_666 ?
Au06 Au03 Au05 106.79(2) 3_666 . ?
Pd07 Au03 Au01 58.077(19) . 3_666 ?
Pd07 Au03 Au02 58.976(19) . . ?
Pd07 Au03 Au04 58.85(2) . . ?
Pd07 Au03 Au05 57.570(17) . . ?
Pd07 Au03 Au06 58.188(19) . 3_666 ?
P00H Au03 Au01 128.48(9) 3_667 3_666 ?
P00H Au03 Au02 117.26(9) 3_667 . ?
P00H Au03 Au04 113.52(8) 3_667 . ?
P00H Au03 Au05 120.75(9) 3_667 . ?
P00H Au03 Au06 127.34(8) 3_667 3_666 ?
P00H Au03 Pd07 172.26(8) 3_667 . ?
Au02 Au04 Au01 57.91(2) . . ?
Au03 Au04 Au01 105.31(2) . . ?
Au03 Au04 Au02 59.88(2) . . ?
Au03 Au04 Au05 63.408(18) . . ?
Au03 Au04 Au06 110.96(3) . . ?
Au05 Au04 Au01 106.15(3) . . ?
Au05 Au04 Au02 110.48(3) . . ?
Au05 Au04 Au06 60.06(2) . . ?
Au06 Au04 Au01 59.61(3) . . ?
Au06 Au04 Au02 108.73(3) . . ?
Pd07 Au04 Au01 55.44(2) . . ?
Pd07 Au04 Au02 58.70(2) . . ?
Pd07 Au04 Au03 59.211(14) . . ?
Pd07 Au04 Au05 59.429(19) . . ?
Pd07 Au04 Au06 59.606(19) . . ?
S00C Au04 Au01 114.29(8) . . ?
S00C Au04 Au02 122.60(9) . . ?
S00C Au04 Au03 132.26(8) . . ?
S00C Au04 Au05 124.55(8) . . ?
S00C Au04 Au06 111.54(8) . . ?
S00C Au04 Pd07 168.37(8) . . ?
Au01 Au05 Au02 60.47(2) 3_666 3_666 ?
Au01 Au05 Au03 58.46(2) 3_666 . ?
Au01 Au05 Au04 106.70(3) 3_666 . ?
Au01 Au05 Au06 110.57(3) 3_666 . ?
Au02 Au05 Au03 106.57(2) 3_666 . ?
Au04 Au05 Au02 109.34(3) . 3_666 ?
Au04 Au05 Au03 58.19(2) . . ?
Au04 Au05 Au06 60.26(2) . . ?
Au06 Au05 Au02 62.786(19) . 3_666 ?
Au06 Au05 Au03 106.98(3) . . ?
Pd07 Au05 Au01 58.25(2) . 3_666 ?
Pd07 Au05 Au02 58.12(2) . 3_666 ?
Pd07 Au05 Au03 57.167(19) . . ?
Pd07 Au05 Au04 58.63(3) . . ?
Pd07 Au05 Au06 59.422(17) . . ?
P00K Au05 Au01 123.01(9) . 3_666 ?
P00K Au05 Au02 126.24(9) . 3_666 ?
P00K Au05 Au03 119.34(9) . . ?
P00K Au05 Au04 117.67(9) . . ?
P00K Au05 Au06 121.55(8) . . ?
P00K Au05 Pd07 175.64(9) . . ?
Au01 Au06 Au02 103.14(3) . 3_666 ?
Au01 Au06 Au03 57.24(2) . 3_666 ?
Au03 Au06 Au02 57.19(2) 3_666 3_666 ?
Au04 Au06 Au01 63.55(2) . . ?
Au04 Au06 Au02 106.46(2) . 3_666 ?
Au04 Au06 Au03 108.46(3) . 3_666 ?
Au05 Au06 Au01 108.89(2) . . ?
Au05 Au06 Au02 59.67(2) . 3_666 ?
Au05 Au06 Au03 106.46(2) . 3_666 ?
Au05 Au06 Au04 59.68(2) . . ?
Pd07 Au06 Au01 56.430(14) . . ?
Pd07 Au06 Au02 56.885(19) . 3_666 ?
Pd07 Au06 Au03 57.252(14) . 3_666 ?
Pd07 Au06 Au04 58.26(2) . . ?
Pd07 Au06 Au05 58.861(19) . . ?
P00M Au06 Au01 119.09(9) . . ?
P00M Au06 Au02 131.48(9) . 3_666 ?
P00M Au06 Au03 128.70(8) . 3_666 ?
P00M Au06 Au04 112.85(9) . . ?
P00M Au06 Au05 120.00(9) . . ?
P00M Au06 Pd07 170.85(9) . . ?
Au01 Pd07 Au01 180.0 3_666 . ?
Au01 Pd07 Au02 116.55(2) . 3_666 ?
Au01 Pd07 Au02 63.45(2) 3_666 3_666 ?
Au01 Pd07 Au02 63.45(2) . . ?
Au01 Pd07 Au02 116.55(2) 3_666 . ?
Au01 Pd07 Au03 117.75(2) . . ?
Au01 Pd07 Au03 117.74(2) 3_666 3_666 ?
Au01 Pd07 Au03 62.25(2) . 3_666 ?
Au01 Pd07 Au03 62.26(2) 3_666 . ?
Au01 Pd07 Au04 68.031(19) . . ?
Au01 Pd07 Au04 111.970(19) . 3_666 ?
Au01 Pd07 Au04 68.030(19) 3_666 3_666 ?
Au01 Pd07 Au04 111.969(19) 3_666 . ?
Au01 Pd07 Au05 118.56(2) 3_666 3_666 ?
Au01 Pd07 Au05 118.56(2) . . ?
Au01 Pd07 Au05 61.44(2) 3_666 . ?
Au01 Pd07 Au05 61.44(2) . 3_666 ?
Au01 Pd07 Au06 115.31(2) . 3_666 ?
Au01 Pd07 Au06 64.69(2) 3_666 3_666 ?
Au01 Pd07 Au06 64.69(2) . . ?
Au01 Pd07 Au06 115.31(2) 3_666 . ?
Au02 Pd07 Au02 180.0 . 3_666 ?
Au02 Pd07 Au05 63.57(3) 3_666 . ?
Au02 Pd07 Au05 116.43(3) . . ?
Au02 Pd07 Au05 63.57(3) . 3_666 ?
Au02 Pd07 Au05 116.43(3) 3_666 3_666 ?
Au02 Pd07 Au06 114.477(17) . . ?
Au02 Pd07 Au06 65.521(17) 3_666 . ?
Au02 Pd07 Au06 114.479(18) 3_666 3_666 ?
Au02 Pd07 Au06 65.524(18) . 3_666 ?
Au03 Pd07 Au02 62.27(2) 3_666 3_666 ?
Au03 Pd07 Au02 117.731(19) . 3_666 ?
Au03 Pd07 Au02 62.27(2) . . ?
Au03 Pd07 Au02 117.73(2) 3_666 . ?
Au03 Pd07 Au03 180.0 . 3_666 ?
Au03 Pd07 Au05 114.74(2) . 3_666 ?
Au03 Pd07 Au05 65.27(2) 3_666 3_666 ?
Au03 Pd07 Au05 114.73(2) 3_666 . ?
Au03 Pd07 Au05 65.26(2) . . ?
Au03 Pd07 Au06 64.56(2) . 3_666 ?
Au03 Pd07 Au06 64.56(2) 3_666 . ?
Au03 Pd07 Au06 115.44(2) 3_666 3_666 ?
Au03 Pd07 Au06 115.44(2) . . ?
Au04 Pd07 Au02 63.18(2) . . ?
Au04 Pd07 Au02 116.817(19) . 3_666 ?
Au04 Pd07 Au02 116.82(2) 3_666 . ?
Au04 Pd07 Au02 63.18(2) 3_666 3_666 ?
Au04 Pd07 Au03 118.05(2) . 3_666 ?
Au04 Pd07 Au03 61.95(2) 3_666 3_666 ?
Au04 Pd07 Au03 61.94(2) . . ?
Au04 Pd07 Au03 118.05(2) 3_666 . ?
Au04 Pd07 Au04 180.0 3_666 . ?
Au04 Pd07 Au05 118.06(3) 3_666 . ?
Au04 Pd07 Au05 61.94(3) . . ?
Au04 Pd07 Au05 61.94(3) 3_666 3_666 ?
Au04 Pd07 Au05 118.06(3) . 3_666 ?
Au04 Pd07 Au06 117.865(16) 3_666 . ?
Au04 Pd07 Au06 62.135(16) 3_666 3_666 ?
Au04 Pd07 Au06 117.863(16) . 3_666 ?
Au04 Pd07 Au06 62.137(16) . . ?
Au05 Pd07 Au05 180.0 3_666 . ?
Au05 Pd07 Au06 118.282(15) . 3_666 ?
Au05 Pd07 Au06 61.717(15) . . ?
Au05 Pd07 Au06 61.719(15) 3_666 3_666 ?
Au05 Pd07 Au06 118.281(15) 3_666 . ?
Au06 Pd07 Au06 180.0 3_666 . ?
S00E Pd08 S00D 89.30(12) . . ?
S00E Pd08 S00G 91.37(12) . . ?
S00E Pd08 S00J 173.14(12) . . ?
S00G Pd08 S00D 172.26(12) . . ?
S00G Pd08 S00J 88.54(12) . . ?
S00J Pd08 S00D 89.88(12) . . ?
S00F Pd09 S00L 171.74(12) . . ?
S00F Pd09 S00N 91.79(13) . . ?
S00I Pd09 S00F 88.44(13) . . ?
S00I Pd09 S00L 87.76(13) . . ?
S00I Pd09 S00N 172.58(12) . . ?
S00L Pd09 S00N 91.03(13) . . ?
C01K S00A Au01 98.5(5) . . ?
C01D P00B Au02 117.6(3) . . ?
C01D P00B C01E 102.3(4) . . ?
C01E P00B Au02 113.5(3) . . ?
C02K P00B Au02 114.7(3) . . ?
C02K P00B C01D 104.2(4) . . ?
C02K P00B C01E 102.9(5) . . ?
C01F S00C Au04 100.5(5) . . ?
C01A S00D Pd08 106.9(5) . . ?
C012 S00E Pd08 107.4(5) . . ?
C020 S00F Pd09 108.7(5) . . ?
C02C S00G Pd08 104.0(5) . . ?
C02Y P00H Au03 112.8(3) . 3_667 ?
C02N P00H Au03 117.0(5) . 3_667 ?
C02N P00H C02Y 104.3(6) . . ?
C02V P00H Au03 115.7(5) . 3_667 ?
C02V P00H C02Y 107.7(5) . . ?
C02V P00H C02N 97.6(7) . . ?
C01I S00I Pd09 103.9(5) . . ?
C01N S00J Pd08 103.4(4) . . ?
C00U P00K Au05 115.0(3) . . ?
C016 P00K Au05 111.9(3) . . ?
C016 P00K C00U 106.1(4) . . ?
C016 P00K C029 104.3(4) . . ?
C029 P00K Au05 115.8(3) . . ?
C029 P00K C00U 102.5(5) . . ?
C02E S00L Pd09 105.5(5) . . ?
C026 P00M Au06 110.7(3) . . ?
C025 P00M Au06 116.3(3) . . ?
C025 P00M C026 104.3(5) . . ?
C038 P00M Au06 120.0(3) . . ?
C038 P00M C026 102.9(4) . . ?
C038 P00M C025 100.8(5) . . ?
C00W S00N Pd09 107.6(5) . . ?
C00W N00O H00O 120.9 . . ?
C00W N00O C019 118.2(12) . . ?
C019 N00O H00O 120.9 . . ?
C01A N00Q C019 118.0(12) . . ?
C00W N00R H00R 118.6 . . ?
C00W N00R C01A 122.7(12) . . ?
C01A N00R H00R 118.6 . . ?
C012 N00S H00S 121.9 . . ?
C03L N00S H00S 121.9 . . ?
C03L N00S C012 116.3(12) . . ?
C01N N00T H00T 119.9 . . ?
C01N N00T C020 120.2(12) . . ?
C020 N00T H00T 119.9 . . ?
C01L C00U P00K 121.0(5) . . ?
C01L C00U C015 120.0 . . ?
C015 C00U P00K 119.0(5) . . ?
C00U C01L H01L 120.0 . . ?
C023 C01L C00U 120.0 . . ?
C023 C01L H01L 120.0 . . ?
C01L C023 H023 120.0 . . ?
C01L C023 C03M 120.0 . . ?
C03M C023 H023 120.0 . . ?
C023 C03M H03P 120.0 . . ?
C023 C03M C01W 120.0 . . ?
C01W C03M H03P 120.0 . . ?
C03M C01W H01W 120.0 . . ?
C015 C01W C03M 120.0 . . ?
C015 C01W H01W 120.0 . . ?
C00U C015 H015 120.0 . . ?
C01W C015 C00U 120.0 . . ?
C01W C015 H015 120.0 . . ?
C020 N00V C02M 118.0(11) . . ?
N00O C00W S00N 120.4(10) . . ?
N00O C00W N00R 119.3(12) . . ?
N00R C00W S00N 120.0(10) . . ?
C01K N00X C031 115.3(12) . . ?
C01U N00Y C030 119.2(13) . . ?
C01U N00Y C035 121.6(13) . . ?
C035 N00Y C030 119.1(12) . . ?
C019 N00Z C02T 120.3(12) . . ?
C019 N00Z C03A 124.1(12) . . ?
C02T N00Z C03A 115.4(11) . . ?
C01I N010 C01U 116.5(12) . . ?
C01F N011 C031 116.6(11) . . ?
N00S C012 S00E 118.3(10) . . ?
N013 C012 S00E 122.0(11) . . ?
N013 C012 N00S 119.6(13) . . ?
C012 N013 H013 119.7 . . ?
C012 N013 C02E 120.6(12) . . ?
C02E N013 H013 119.7 . . ?
C01I N014 H014 122.8 . . ?
C02C N014 H014 122.8 . . ?
C02C N014 C01I 114.4(11) . . ?
C01C C016 P00K 117.3(5) . . ?
C01C C016 C01M 120.0 . . ?
C01M C016 P00K 122.7(5) . . ?
C016 C01C H01G 120.0 . . ?
C02X C01C C016 120.0 . . ?
C02X C01C H01G 120.0 . . ?
C01C C02X H02X 120.0 . . ?
C01C C02X C022 120.0 . . ?
C022 C02X H02X 120.0 . . ?
C02X C022 H022 120.0 . . ?
C02P C022 C02X 120.0 . . ?
C02P C022 H022 120.0 . . ?
C022 C02P H02P 120.0 . . ?
C022 C02P C01M 120.0 . . ?
C01M C02P H02P 120.0 . . ?
C016 C01M H01M 120.0 . . ?
C02P C01M C016 120.0 . . ?
C02P C01M H01M 120.0 . . ?
C01N N017 H017 121.8 . . ?
C01N N017 C02M 116.5(11) . . ?
C02M N017 H017 121.8 . . ?
C02E N018 C03L 115.3(13) . . ?
N00Q C019 N00O 122.9(12) . . ?
N00Q C019 N00Z 117.6(13) . . ?
N00Z C019 N00O 119.4(13) . . ?
N00Q C01A S00D 122.3(10) . . ?
N00Q C01A N00R 118.7(12) . . ?
N00R C01A S00D 118.9(10) . . ?
C01X N01B C02G 116.0(11) . . ?
C02M N01B C01X 122.7(11) . . ?
C02M N01B C02G 121.2(11) . . ?
C027 C01D P00B 120.9(5) . . ?
C027 C01D C01R 120.0 . . ?
C01R C01D P00B 118.8(5) . . ?
C01D C027 H027 120.0 . . ?
C02U C027 C01D 120.0 . . ?
C02U C027 H027 120.0 . . ?
C027 C02U H02U 120.0 . . ?
C027 C02U C02S 120.0 . . ?
C02S C02U H02U 120.0 . . ?
C02U C02S H02S 120.0 . . ?
C021 C02S C02U 120.0 . . ?
C021 C02S H02S 120.0 . . ?
C02S C021 H021 120.0 . . ?
C01R C021 C02S 120.0 . . ?
C01R C021 H021 120.0 . . ?
C01D C01R H01R 120.0 . . ?
C021 C01R C01D 120.0 . . ?
C021 C01R H01R 120.0 . . ?
C01J C01E P00B 122.9(5) . . ?
C01J C01E C01Z 120.0 . . ?
C01Z C01E P00B 117.1(5) . . ?
C01E C01J H01J 120.0 . . ?
C033 C01J C01E 120.0 . . ?
C033 C01J H01J 120.0 . . ?
C01J C033 H033 120.0 . . ?
C04F C033 C01J 120.0 . . ?
C04F C033 H033 120.0 . . ?
C033 C04F H04Q 120.0 . . ?
C033 C04F C03B 120.0 . . ?
C03B C04F H04Q 120.0 . . ?
C04F C03B H03Q 120.0 . . ?
C01Z C03B C04F 120.0 . . ?
C01Z C03B H03Q 120.0 . . ?
C01E C01Z H01Z 120.0 . . ?
C03B C01Z C01E 120.0 . . ?
C03B C01Z H01Z 120.0 . . ?
N011 C01F S00C 123.6(10) . . ?
N011 C01F N5 118.3(12) . . ?
N5 C01F S00C 118.0(10) . . ?
H01A C01G H01B 107.6 . . ?
C01X C01G H01A 108.7 . . ?
C01X C01G H01B 108.7 . . ?
C01X C01G C02R 114.1(11) . . ?
C02R C01G H01A 108.7 . . ?
C02R C01G H01B 108.7 . . ?
C042 C01H H01H 120.0 . . ?
C042 C01H C026 120.0 . . ?
C026 C01H H01H 120.0 . . ?
C01H C042 H042 120.0 . . ?
C01H C042 C04V 120.0 . . ?
C04V C042 H042 120.0 . . ?
C042 C04V H04V 120.0 . . ?
C042 C04V C05F 120.0 . . ?
C05F C04V H04V 120.0 . . ?
C04V C05F H05N 120.0 . . ?
C04U C05F C04V 120.0 . . ?
C04U C05F H05N 120.0 . . ?
C05F C04U H04U 120.0 . . ?
C026 C04U C05F 120.0 . . ?
C026 C04U H04U 120.0 . . ?
C01H C026 P00M 117.9(5) . . ?
C04U C026 P00M 121.6(5) . . ?
C04U C026 C01H 120.0 . . ?
N010 C01I S00I 116.4(10) . . ?
N010 C01I N014 124.8(13) . . ?
N014 C01I S00I 118.2(10) . . ?
N00X C01K S00A 122.8(11) . . ?
N00X C01K N5 120.5(13) . . ?
N5 C01K S00A 116.7(10) . . ?
N00T C01N S00J 119.3(10) . . ?
N017 C01N S00J 119.8(9) . . ?
N017 C01N N00T 120.8(11) . . ?
C01U N01O H01O 122.4 . . ?
C02C N01O H01O 122.4 . . ?
C02C N01O C01U 115.2(12) . . ?
C03L N01P C04C 123.0(13) . . ?
C03L N01P C04L 119.7(13) . . ?
C04C N01P C04L 116.7(12) . . ?
H01C C01Q H01D 108.1 . . ?
C02G C01Q H01C 109.6 . . ?
C02G C01Q H01D 109.6 . . ?
C02G C01Q C02Q 110.4(12) . . ?
C02Q C01Q H01C 109.6 . . ?
C02Q C01Q H01D 109.6 . . ?
C031 N01S C02W 119.1(13) . . ?
C031 N01S C03G 122.7(12) . . ?
C03G N01S C02W 118.2(11) . . ?
C02A C01T H01T 120.0 . . ?
C02A C01T C02Y 120.0 . . ?
C02Y C01T H01T 120.0 . . ?
C01T C02A H02N 120.0 . . ?
C01T C02A C02J 120.0 . . ?
C02J C02A H02N 120.0 . . ?
C02A C02J H02O 120.0 . . ?
C02A C02J C03N 120.0 . . ?
C03N C02J H02O 120.0 . . ?
C02J C03N H2 120.0 . . ?
C02D C03N C02J 120.0 . . ?
C02D C03N H2 120.0 . . ?
C03N C02D H02Q 120.0 . . ?
C03N C02D C02Y 120.0 . . ?
C02Y C02D H02Q 120.0 . . ?
C01T C02Y P00H 118.0(5) . . ?
C02D C02Y P00H 122.0(5) . . ?
C02D C02Y C01T 120.0 . . ?
N00Y C01U N010 120.2(14) . . ?
N00Y C01U N01O 116.3(14) . . ?
N010 C01U N01O 123.6(13) . . ?
C03X C01V H01V 120.0 . . ?
C03X C01V C025 120.0 . . ?
C025 C01V H01V 120.0 . . ?
C01V C03X H03X 120.0 . . ?
C01V C03X C040 120.0 . . ?
C040 C03X H03X 120.0 . . ?
C03X C040 H040 120.0 . . ?
C03X C040 C04S 120.0 . . ?
C04S C040 H040 120.0 . . ?
C040 C04S H04S 120.0 . . ?
C050 C04S C040 120.0 . . ?
C050 C04S H04S 120.0 . . ?
C04S C050 H050 120.0 . . ?
C04S C050 C025 120.0 . . ?
C025 C050 H050 120.0 . . ?
C01V C025 P00M 118.3(6) . . ?
C050 C025 P00M 121.7(5) . . ?
C050 C025 C01V 120.0 . . ?
N01B C01X C01G 115.3(11) . . ?
N01B C01X H01E 108.5 . . ?
N01B C01X H01F 108.5 . . ?
C01G C01X H01E 108.5 . . ?
C01G C01X H01F 108.5 . . ?
H01E C01X H01F 107.5 . . ?
C02K C01Y H01Y 120.0 . . ?
C02K C01Y C03R 120.0 . . ?
C03R C01Y H01Y 120.0 . . ?
C01Y C02K P00B 116.8(5) . . ?
C034 C02K P00B 123.1(5) . . ?
C034 C02K C01Y 120.0 . . ?
C02K C034 H034 120.0 . . ?
C02K C034 C043 120.0 . . ?
C043 C034 H034 120.0 . . ?
C034 C043 H043 120.0 . . ?
C034 C043 C04X 120.0 . . ?
C04X C043 H043 120.0 . . ?
C043 C04X H04X 120.0 . . ?
C03R C04X C043 120.0 . . ?
C03R C04X H04X 120.0 . . ?
C01Y C03R H03R 120.0 . . ?
C04X C03R C01Y 120.0 . . ?
C04X C03R H03R 120.0 . . ?
N00T C020 S00F 119.4(10) . . ?
N00V C020 S00F 119.8(10) . . ?
N00V C020 N00T 120.3(12) . . ?
C03Q C028 H028 120.0 . . ?
C03Q C028 C03J 120.0 . . ?
C03J C028 H028 120.0 . . ?
C028 C03Q H03S 120.0 . . ?
C028 C03Q C04A 120.0 . . ?
C04A C03Q H03S 120.0 . . ?
C03Q C04A H04R 120.0 . . ?
C039 C04A C03Q 120.0 . . ?
C039 C04A H04R 120.0 . . ?
C04A C039 H039 120.0 . . ?
C038 C039 C04A 120.0 . . ?
C038 C039 H039 120.0 . . ?
C039 C038 P00M 119.5(5) . . ?
C039 C038 C03J 120.0 . . ?
C03J C038 P00M 120.5(5) . . ?
C028 C03J H03T 120.0 . . ?
C038 C03J C028 120.0 . . ?
C038 C03J H03T 120.0 . . ?
N014 C02C S00G 117.9(10) . . ?
N01O C02C S00G 116.6(10) . . ?
N01O C02C N014 125.3(12) . . ?
N013 C02E S00L 117.7(10) . . ?
N018 C02E S00L 120.3(11) . . ?
N018 C02E N013 122.0(13) . . ?
C02B C02F H02I 120.0 . . ?
C02B C02F C024 120.0 . . ?
C024 C02F H02I 120.0 . . ?
C02F C02B H02J 120.0 . . ?
C02Z C02B C02F 120.0 . . ?
C02Z C02B H02J 120.0 . . ?
C02B C02Z H02Z 120.0 . . ?
C02B C02Z C02H 120.0 . . ?
C02H C02Z H02Z 120.0 . . ?
C02Z C02H H02K 120.0 . . ?
C029 C02H C02Z 120.0 . . ?
C029 C02H H02K 120.0 . . ?
C02H C029 P00K 119.9(5) . . ?
C02H C029 C024 120.0 . . ?
C024 C029 P00K 119.5(5) . . ?
C02F C024 H024 120.0 . . ?
C029 C024 C02F 120.0 . . ?
C029 C024 H024 120.0 . . ?
N01B C02G C01Q 114.0(11) . . ?
N01B C02G H02A 108.8 . . ?
N01B C02G H02B 108.8 . . ?
C01Q C02G H02A 108.8 . . ?
C01Q C02G H02B 108.8 . . ?
H02A C02G H02B 107.7 . . ?
C02L C02I H02R 121.0 . . ?
C02L C02I C02V 118.0(13) . . ?
C02V C02I H02R 121.0 . . ?
C02I C02L H02T 118.7 . . ?
C02I C02L C047 122.5(14) . . ?
C047 C02L H02T 118.7 . . ?
N017 C02M N00V 123.7(12) . . ?
N01B C02M N00V 119.6(12) . . ?
N01B C02M N017 116.7(12) . . ?
C03H C02N P00H 115.6(12) . . ?
C03H C02N C056 121.8(15) . . ?
C056 C02N P00H 122.2(12) . . ?
C03C C02O H02V 120.0 . . ?
C047 C02O H02V 120.0 . . ?
C047 C02O C03C 120.1(13) . . ?
C01Q C02Q H02C 108.8 . . ?
C01Q C02Q H02D 108.8 . . ?
H02C C02Q H02D 107.7 . . ?
C04T C02Q C01Q 113.9(14) . . ?
C04T C02Q H02C 108.8 . . ?
C04T C02Q H02D 108.8 . . ?
C01G C02R H02E 109.3 . . ?
C01G C02R H02F 109.3 . . ?
H02E C02R H02F 107.9 . . ?
C03U C02R C01G 111.8(12) . . ?
C03U C02R H02E 109.3 . . ?
C03U C02R H02F 109.3 . . ?
N00Z C02T H02G 108.6 . . ?
N00Z C02T H02H 108.6 . . ?
N00Z C02T C04D 114.5(13) . . ?
H02G C02T H02H 107.6 . . ?
C04D C02T H02G 108.6 . . ?
C04D C02T H02H 108.6 . . ?
C02I C02V P00H 119.7(10) . . ?
C02I C02V C03C 118.8(13) . . ?
C03C C02V P00H 121.0(11) . . ?
N01S C02W H02L 108.7 . . ?
N01S C02W H02M 108.7 . . ?
N01S C02W C048 114.4(12) . . ?
H02L C02W H02M 107.6 . . ?
C048 C02W H02L 108.7 . . ?
C048 C02W H02M 108.7 . . ?
N00Y C030 H03A 108.8 . . ?
N00Y C030 H03B 108.8 . . ?
N00Y C030 C05I 113.7(14) . . ?
H03A C030 H03B 107.7 . . ?
C05I C030 H03A 108.8 . . ?
C05I C030 H03B 108.8 . . ?
N011 C031 N00X 124.4(12) . . ?
N01S C031 N00X 116.3(13) . . ?
N01S C031 N011 119.3(13) . . ?
H03C C032 H03D 107.6 . . ?
C03A C032 H03C 108.7 . . ?
C03A C032 H03D 108.7 . . ?
C046 C032 H03C 108.7 . . ?
C046 C032 H03D 108.7 . . ?
C046 C032 C03A 114.1(14) . . ?
N00Y C035 H03E 109.7 . . ?
N00Y C035 H03F 109.7 . . ?
N00Y C035 C057 109.9(14) . . ?
H03E C035 H03F 108.2 . . ?
C057 C035 H03E 109.7 . . ?
C057 C035 H03F 109.7 . . ?
H03U C037 H03V 109.5 . . ?
H03U C037 H03W 109.5 . . ?
H03V C037 H03W 109.5 . . ?
C03P C037 H03U 109.5 . . ?
C03P C037 H03V 109.5 . . ?
C03P C037 H03W 109.5 . . ?
N00Z C03A C032 110.4(13) . . ?
N00Z C03A H03G 109.6 . . ?
N00Z C03A H03H 109.6 . . ?
C032 C03A H03G 109.6 . . ?
C032 C03A H03H 109.6 . . ?
H03G C03A H03H 108.1 . . ?
C02O C03C C02V 120.4(13) . . ?
C02O C03C H3 119.8 . . ?
C02V C03C H3 119.8 . . ?
N01S C03G H03Z 109.3 . . ?
N01S C03G H 109.3 . . ?
N01S C03G C03S 111.7(13) . . ?
H03Z C03G H 107.9 . . ?
C03S C03G H03Z 109.3 . . ?
C03S C03G H 109.3 . . ?
C02N C03H H4 120.7 . . ?
C02N C03H C041 118.6(16) . . ?
C041 C03H H4 120.7 . . ?
N00S C03L N018 125.3(14) . . ?
N01P C03L N00S 119.6(14) . . ?
N01P C03L N018 115.0(14) . . ?
C037 C03P H03 109.1 . . ?
C037 C03P HA 109.1 . . ?
H03 C03P HA 107.9 . . ?
C048 C03P C037 112.3(13) . . ?
C048 C03P H03 109.1 . . ?
C048 C03P HA 109.1 . . ?
C03G C03S H1 108.4 . . ?
C03G C03S HB 108.4 . . ?
H1 C03S HB 107.4 . . ?
C05A C03S C03G 115.6(14) . . ?
C05A C03S H1 108.4 . . ?
C05A C03S HB 108.4 . . ?
C02R C03U H03I 109.5 . . ?
C02R C03U H03J 109.5 . . ?
C02R C03U H03K 109.5 . . ?
H03I C03U H03J 109.5 . . ?
H03I C03U H03K 109.5 . . ?
H03J C03U H03K 109.5 . . ?
H03L C03Y H03M 108.5 . . ?
C04D C03Y H03Y 121.1 . . ?
C04D C03Y H03L 110.2 . . ?
C04D C03Y H03M 110.2 . . ?
C04D C03Y C4A 108(2) . . ?
C4B C03Y H03Y 121.1 . . ?
C4B C03Y C04D 118(3) . . ?
C4A C03Y H03L 110.2 . . ?
C4A C03Y H03M 110.2 . . ?
H03N C03Z H03O 107.8 . . ?
C04B C03Z H03N 109.0 . . ?
C04B C03Z H03O 109.0 . . ?
C04M C03Z H03N 109.0 . . ?
C04M C03Z H03O 109.0 . . ?
C04M C03Z C04B 112.8(14) . . ?
C03H C041 H041 120.7 . . ?
C03H C041 C04P 118.6(16) . . ?
C04P C041 H041 120.7 . . ?
C04P C044 H044 118.1 . . ?
C04P C044 C056 123.8(16) . . ?
C056 C044 H044 118.1 . . ?
H0A C0 H0B 109.5 . . ?
H0A C0 H0C 109.5 . . ?
H0B C0 H0C 109.5 . . ?
C05A C0 H0A 109.5 . . ?
C05A C0 H0B 109.5 . . ?
C05A C0 H0C 109.5 . . ?
C032 C046 H04A 107.4 . . ?
C032 C046 H04B 107.4 . . ?
H04A C046 H04B 106.9 . . ?
C051 C046 C032 119.9(16) . . ?
C051 C046 H04A 107.4 . . ?
C051 C046 H04B 107.4 . . ?
C02L C047 H047 119.9 . . ?
C02O C047 C02L 120.1(13) . . ?
C02O C047 H047 119.9 . . ?
C02W C048 C03P 109.4(12) . . ?
C02W C048 H04T 109.8 . . ?
C02W C048 H04W 109.8 . . ?
C03P C048 H04T 109.8 . . ?
C03P C048 H04W 109.8 . . ?
H04T C048 H04W 108.2 . . ?
C03Z C04B H04C 109.5 . . ?
C03Z C04B H04D 109.5 . . ?
H04C C04B H04D 108.1 . . ?
C04L C04B C03Z 110.6(13) . . ?
C04L C04B H04C 109.5 . . ?
C04L C04B H04D 109.5 . . ?
N01P C04C H04E 109.1 . . ?
N01P C04C H04F 109.1 . . ?
N01P C04C C1 112.5(14) . . ?
H04E C04C H04F 107.8 . . ?
C1 C04C H04E 109.1 . . ?
C1 C04C H04F 109.1 . . ?
C02T C04D C03Y 105.3(14) . . ?
C02T C04D H04G 110.7 . . ?
C02T C04D H04H 110.7 . . ?
C03Y C04D H04G 110.7 . . ?
C03Y C04D H04H 110.7 . . ?
H04G C04D H04H 108.8 . . ?
N01P C04L H04I 109.4 . . ?
N01P C04L H04J 109.4 . . ?
C04B C04L N01P 111.4(13) . . ?
C04B C04L H04I 109.4 . . ?
C04B C04L H04J 109.4 . . ?
H04I C04L H04J 108.0 . . ?
C03Z C04M H04K 109.5 . . ?
C03Z C04M H04L 109.5 . . ?
C03Z C04M H04M 109.5 . . ?
H04K C04M H04L 109.5 . . ?
H04K C04M H04M 109.5 . . ?
H04L C04M H04M 109.5 . . ?
C041 C04P H04Y 120.9 . . ?
C044 C04P C041 118.2(16) . . ?
C044 C04P H04Y 120.9 . . ?
C02Q C04T H04N 109.5 . . ?
C02Q C04T H04O 109.5 . . ?
C02Q C04T H04P 109.5 . . ?
H04N C04T H04O 109.5 . . ?
H04N C04T H04P 109.5 . . ?
H04O C04T H04P 109.5 . . ?
C046 C051 H05A 109.5 . . ?
C046 C051 H05B 109.5 . . ?
C046 C051 H05C 109.5 . . ?
H05A C051 H05B 109.5 . . ?
H05A C051 H05C 109.5 . . ?
H05B C051 H05C 109.5 . . ?
C02N C056 H056 120.7 . . ?
C044 C056 C02N 118.7(15) . . ?
C044 C056 H056 120.7 . . ?
C035 C057 H05D 109.6 . . ?
C035 C057 H05E 109.6 . . ?
H05D C057 H05E 108.1 . . ?
C05C C057 C035 110.4(15) . . ?
C05C C057 H05D 109.6 . . ?
C05C C057 H05E 109.6 . . ?
C03S C05A H05Q 120.2 . . ?
C03S C05A H05O 110.3 . . ?
C03S C05A H05P 110.3 . . ?
C03S C05A C2 107(2) . . ?
C0 C05A C03S 120(2) . . ?
C0 C05A H05Q 120.2 . . ?
H05O C05A H05P 108.5 . . ?
C2 C05A H05O 110.3 . . ?
C2 C05A H05P 110.3 . . ?
C057 C05C H05H 110.3 . . ?
C057 C05C H05I 110.3 . . ?
C057 C05C H05F 108.4 . . ?
C057 C05C H05G 108.4 . . ?
C057 C05C CB 107(2) . . ?
C057 C05C CA 115(2) . . ?
H05H C05C H05I 108.6 . . ?
H05F C05C H05G 107.5 . . ?
CB C05C H05H 110.3 . . ?
CB C05C H05I 110.3 . . ?
CA C05C H05F 108.4 . . ?
CA C05C H05G 108.4 . . ?
H05J C05H H05K 107.7 . . ?
C05I C05H H05J 108.9 . . ?
C05I C05H H05K 108.9 . . ?
C05I C05H C7B 96(2) . . ?
C05I C05H C7A 113.3(14) . . ?
C7A C05H H05J 108.9 . . ?
C7A C05H H05K 108.9 . . ?
C030 C05I H05L 109.1 . . ?
C030 C05I H05M 109.1 . . ?
C05H C05I C030 112.4(15) . . ?
C05H C05I H05L 109.1 . . ?
C05H C05I H05M 109.1 . . ?
H05L C05I H05M 107.9 . . ?
C05C CB HBA 109.5 . . ?
C05C CB HBB 109.5 . . ?
C05C CB HBC 109.5 . . ?
HBA CB HBB 109.5 . . ?
HBA CB HBC 109.5 . . ?
HBB CB HBC 109.5 . . ?
C03Y C4B H4BA 109.5 . . ?
C03Y C4B H4BB 109.5 . . ?
C03Y C4B H4BC 109.5 . . ?
H4BA C4B H4BB 109.5 . . ?
H4BA C4B H4BC 109.5 . . ?
H4BB C4B H4BC 109.5 . . ?
C04C C1 H1A 108.0 . . ?
C04C C1 H1B 108.0 . . ?
H1A C1 H1B 107.2 . . ?
C3 C1 C04C 117.3(16) . . ?
C3 C1 H1A 108.0 . . ?
C3 C1 H1B 108.0 . . ?
C01F N5 H5 118.7 . . ?
C01K N5 C01F 122.7(11) . . ?
C01K N5 H5 118.7 . . ?
C05H C7B H7BA 109.5 . . ?
C05H C7B H7BB 109.5 . . ?
C05H C7B H7BC 109.5 . . ?
H7BA C7B H7BB 109.5 . . ?
H7BA C7B H7BC 109.5 . . ?
H7BB C7B H7BC 109.5 . . ?
C1 C3 H3BC 105.9 . . ?
C1 C3 H3BD 105.9 . . ?
C1 C3 H3AA 111.7 . . ?
C1 C3 H3AB 111.7 . . ?
C1 C3 C6A 100(2) . . ?
H3BC C3 H3BD 106.2 . . ?
H3AA C3 H3AB 109.5 . . ?
C6B C3 C1 126(2) . . ?
C6B C3 H3BC 105.9 . . ?
C6B C3 H3BD 105.9 . . ?
C6A C3 H3AA 111.7 . . ?
C6A C3 H3AB 111.7 . . ?
C3 C6B H6BA 109.5 . . ?
C3 C6B H6BB 109.5 . . ?
C3 C6B H6BC 109.5 . . ?
H6BA C6B H6BB 109.5 . . ?
H6BA C6B H6BC 109.5 . . ?
H6BB C6B H6BC 109.5 . . ?
C3 C6A H6AA 109.5 . . ?
C3 C6A H6AB 109.5 . . ?
C3 C6A H6AC 109.5 . . ?
H6AA C6A H6AB 109.5 . . ?
H6AA C6A H6AC 109.5 . . ?
H6AB C6A H6AC 109.5 . . ?
C05C CA HAA 109.5 . . ?
C05C CA HAB 109.5 . . ?
C05C CA HAC 109.5 . . ?
HAA CA HAB 109.5 . . ?
HAA CA HAC 109.5 . . ?
HAB CA HAC 109.5 . . ?
C05A C2 H2A 109.5 . . ?
C05A C2 H2B 109.5 . . ?
C05A C2 H2C 109.5 . . ?
H2A C2 H2B 109.5 . . ?
H2A C2 H2C 109.5 . . ?
H2B C2 H2C 109.5 . . ?
C03Y C4A H4AA 109.5 . . ?
C03Y C4A H4AB 109.5 . . ?
C03Y C4A H4AC 109.5 . . ?
H4AA C4A H4AB 109.5 . . ?
H4AA C4A H4AC 109.5 . . ?
H4AB C4A H4AC 109.5 . . ?

loop_
_geom_bond_atom_site_label_1
_geom_bond_atom_site_label_2
_geom_bond_distance
_geom_bond_site_symmetry_2
_geom_bond_publ_flag
Au01 Au02 2.8889(8) . ?
Au01 Au03 2.8366(9) 3_666 ?
Au01 Au04 3.0636(9) . ?
Au01 Au05 2.8097(8) 3_666 ?
Au01 Au06 2.9516(11) . ?
Au01 Pd07 2.7204(7) . ?
Au01 S00A 2.411(3) . ?
Au02 Au03 2.8641(10) . ?
Au02 Au04 2.8962(8) . ?
Au02 Au05 2.9242(10) 3_666 ?
Au02 Au06 3.0131(8) 3_666 ?
Au02 Pd07 2.7728(8) . ?
Au02 P00B 2.319(3) . ?
Au03 Au04 2.8418(8) . ?
Au03 Au05 2.9902(9) . ?
Au03 Au06 2.9703(11) 3_666 ?
Au03 Pd07 2.7663(7) . ?
Au03 P00H 2.306(3) 3_667 ?
Au04 Au05 2.8480(11) . ?
Au04 Au06 2.8648(8) . ?
Au04 Pd07 2.7557(9) . ?
Au04 S00C 2.389(3) . ?
Au05 Au06 2.8590(8) . ?
Au05 Pd07 2.7788(7) . ?
Au05 P00K 2.294(3) . ?
Au06 Pd07 2.7951(7) . ?
Au06 P00M 2.340(3) . ?
Pd08 S00D 2.357(3) . ?
Pd08 S00E 2.323(3) . ?
Pd08 S00G 2.327(3) . ?
Pd08 S00J 2.346(3) . ?
Pd09 S00F 2.314(4) . ?
Pd09 S00I 2.302(4) . ?
Pd09 S00L 2.333(4) . ?
Pd09 S00N 2.355(3) . ?
S00A C01K 1.734(14) . ?
P00B C01D 1.833(6) . ?
P00B C01E 1.841(7) . ?
P00B C02K 1.818(7) . ?
S00C C01F 1.710(14) . ?
S00D C01A 1.715(14) . ?
S00E C012 1.711(14) . ?
S00F C020 1.713(13) . ?
S00G C02C 1.755(14) . ?
P00H C02Y 1.852(7) . ?
P00H C02N 1.844(15) . ?
P00H C02V 1.811(14) . ?
S00I C01I 1.742(14) . ?
S00J C01N 1.728(12) . ?
P00K C00U 1.835(7) . ?
P00K C016 1.813(7) . ?
P00K C029 1.829(7) . ?
S00L C02E 1.738(14) . ?
P00M C026 1.843(7) . ?
P00M C025 1.831(8) . ?
P00M C038 1.828(7) . ?
S00N C00W 1.726(14) . ?
N00O H00O 0.8800 . ?
N00O C00W 1.313(16) . ?
N00O C019 1.368(18) . ?
N00Q C019 1.342(18) . ?
N00Q C01A 1.318(17) . ?
N00R H00R 0.8800 . ?
N00R C00W 1.325(17) . ?
N00R C01A 1.366(17) . ?
N00S H00S 0.8800 . ?
N00S C012 1.365(18) . ?
N00S C03L 1.329(19) . ?
N00T H00T 0.8800 . ?
N00T C01N 1.365(16) . ?
N00T C020 1.374(16) . ?
C00U C01L 1.3900 . ?
C00U C015 1.3900 . ?
C01L H01L 0.9500 . ?
C01L C023 1.3900 . ?
C023 H023 0.9500 . ?
C023 C03M 1.3900 . ?
C03M H03P 0.9500 . ?
C03M C01W 1.3900 . ?
C01W H01W 0.9500 . ?
C01W C015 1.3900 . ?
C015 H015 0.9500 . ?
N00V C020 1.292(17) . ?
N00V C02M 1.368(17) . ?
N00X C01K 1.292(18) . ?
N00X C031 1.402(18) . ?
N00Y C01U 1.326(19) . ?
N00Y C030 1.47(2) . ?
N00Y C035 1.46(2) . ?
N00Z C019 1.350(18) . ?
N00Z C02T 1.480(19) . ?
N00Z C03A 1.489(18) . ?
N010 C01I 1.324(17) . ?
N010 C01U 1.339(19) . ?
N011 C01F 1.338(17) . ?
N011 C031 1.340(18) . ?
C012 N013 1.345(17) . ?
N013 H013 0.8800 . ?
N013 C02E 1.364(18) . ?
N014 H014 0.8800 . ?
N014 C01I 1.364(18) . ?
N014 C02C 1.359(17) . ?
C016 C01C 1.3900 . ?
C016 C01M 1.3900 . ?
C01C H01G 0.9500 . ?
C01C C02X 1.3900 . ?
C02X H02X 0.9500 . ?
C02X C022 1.3900 . ?
C022 H022 0.9500 . ?
C022 C02P 1.3900 . ?
C02P H02P 0.9500 . ?
C02P C01M 1.3900 . ?
C01M H01M 0.9500 . ?
N017 H017 0.8800 . ?
N017 C01N 1.319(17) . ?
N017 C02M 1.368(16) . ?
N018 C02E 1.298(19) . ?
N018 C03L 1.392(19) . ?
N01B C01X 1.464(16) . ?
N01B C02G 1.487(16) . ?
N01B C02M 1.323(17) . ?
C01D C027 1.3900 . ?
C01D C01R 1.3900 . ?
C027 H027 0.9500 . ?
C027 C02U 1.3900 . ?
C02U H02U 0.9500 . ?
C02U C02S 1.3900 . ?
C02S H02S 0.9500 . ?
C02S C021 1.3900 . ?
C021 H021 0.9500 . ?
C021 C01R 1.3900 . ?
C01R H01R 0.9500 . ?
C01E C01J 1.3900 . ?
C01E C01Z 1.3900 . ?
C01J H01J 0.9500 . ?
C01J C033 1.3900 . ?
C033 H033 0.9500 . ?
C033 C04F 1.3900 . ?
C04F H04Q 0.9500 . ?
C04F C03B 1.3900 . ?
C03B H03Q 0.9500 . ?
C03B C01Z 1.3900 . ?
C01Z H01Z 0.9500 . ?
C01F N5 1.345(17) . ?
C01G H01A 0.9900 . ?
C01G H01B 0.9900 . ?
C01G C01X 1.490(19) . ?
C01G C02R 1.548(18) . ?
C01H H01H 0.9500 . ?
C01H C042 1.3900 . ?
C01H C026 1.3900 . ?
C042 H042 0.9500 . ?
C042 C04V 1.3900 . ?
C04V H04V 0.9500 . ?
C04V C05F 1.3900 . ?
C05F H05N 0.9500 . ?
C05F C04U 1.3900 . ?
C04U H04U 0.9500 . ?
C04U C026 1.3900 . ?
C01K N5 1.338(17) . ?
N01O H01O 0.8800 . ?
N01O C01U 1.380(19) . ?
N01O C02C 1.323(17) . ?
N01P C03L 1.314(19) . ?
N01P C04C 1.46(2) . ?
N01P C04L 1.51(2) . ?
C01Q H01C 0.9900 . ?
C01Q H01D 0.9900 . ?
C01Q C02G 1.512(19) . ?
C01Q C02Q 1.552(19) . ?
N01S C02W 1.476(18) . ?
N01S C031 1.332(18) . ?
N01S C03G 1.436(19) . ?
C01T H01T 0.9500 . ?
C01T C02A 1.3900 . ?
C01T C02Y 1.3900 . ?
C02A H02N 0.9500 . ?
C02A C02J 1.3900 . ?
C02J H02O 0.9500 . ?
C02J C03N 1.3900 . ?
C03N H2 0.9500 . ?
C03N C02D 1.3900 . ?
C02D H02Q 0.9500 . ?
C02D C02Y 1.3900 . ?
C01V H01V 0.9500 . ?
C01V C03X 1.3900 . ?
C01V C025 1.3900 . ?
C03X H03X 0.9500 . ?
C03X C040 1.3900 . ?
C040 H040 0.9500 . ?
C040 C04S 1.3900 . ?
C04S H04S 0.9500 . ?
C04S C050 1.3900 . ?
C050 H050 0.9500 . ?
C050 C025 1.3900 . ?
C01X H01E 0.9900 . ?
C01X H01F 0.9900 . ?
C01Y H01Y 0.9500 . ?
C01Y C02K 1.3900 . ?
C01Y C03R 1.3900 . ?
C02K C034 1.3900 . ?
C034 H034 0.9500 . ?
C034 C043 1.3900 . ?
C043 H043 0.9500 . ?
C043 C04X 1.3900 . ?
C04X H04X 0.9500 . ?
C04X C03R 1.3900 . ?
C03R H03R 0.9500 . ?
C028 H028 0.9500 . ?
C028 C03Q 1.3900 . ?
C028 C03J 1.3900 . ?
C03Q H03S 0.9500 . ?
C03Q C04A 1.3900 . ?
C04A H04R 0.9500 . ?
C04A C039 1.3900 . ?
C039 H039 0.9500 . ?
C039 C038 1.3900 . ?
C038 C03J 1.3900 . ?
C03J H03T 0.9500 . ?
C02F H02I 0.9500 . ?
C02F C02B 1.3900 . ?
C02F C024 1.3900 . ?
C02B H02J 0.9500 . ?
C02B C02Z 1.3900 . ?
C02Z H02Z 0.9500 . ?
C02Z C02H 1.3900 . ?
C02H H02K 0.9500 . ?
C02H C029 1.3900 . ?
C029 C024 1.3900 . ?
C024 H024 0.9500 . ?
C02G H02A 0.9900 . ?
C02G H02B 0.9900 . ?
C02I H02R 0.9500 . ?
C02I C02L 1.373(19) . ?
C02I C02V 1.39(2) . ?
C02L H02T 0.9500 . ?
C02L C047 1.373(19) . ?
C02N C03H 1.34(2) . ?
C02N C056 1.39(2) . ?
C02O H02V 0.9500 . ?
C02O C03C 1.378(19) . ?
C02O C047 1.33(2) . ?
C02Q H02C 0.9900 . ?
C02Q H02D 0.9900 . ?
C02Q C04T 1.44(2) . ?
C02R H02E 0.9900 . ?
C02R H02F 0.9900 . ?
C02R C03U 1.53(2) . ?
C02T H02G 0.9900 . ?
C02T H02H 0.9900 . ?
C02T C04D 1.54(2) . ?
C02V C03C 1.415(19) . ?
C02W H02L 0.9900 . ?
C02W H02M 0.9900 . ?
C02W C048 1.50(2) . ?
C030 H03A 0.9900 . ?
C030 H03B 0.9900 . ?
C030 C05I 1.56(2) . ?
C032 H03C 0.9900 . ?
C032 H03D 0.9900 . ?
C032 C03A 1.53(2) . ?
C032 C046 1.48(2) . ?
C035 H03E 0.9900 . ?
C035 H03F 0.9900 . ?
C035 C057 1.55(2) . ?
C037 H03U 0.9800 . ?
C037 H03V 0.9800 . ?
C037 H03W 0.9800 . ?
C037 C03P 1.55(2) . ?
C03A H03G 0.9900 . ?
C03A H03H 0.9900 . ?
C03C H3 0.9500 . ?
C03G H03Z 0.9900 . ?
C03G H 0.9900 . ?
C03G C03S 1.52(2) . ?
C03H H4 0.9500 . ?
C03H C041 1.44(2) . ?
C03P H03 0.9900 . ?
C03P HA 0.9900 . ?
C03P C048 1.54(2) . ?
C03S H1 0.9900 . ?
C03S HB 0.9900 . ?
C03S C05A 1.50(2) . ?
C03U H03I 0.9800 . ?
C03U H03J 0.9800 . ?
C03U H03K 0.9800 . ?
C03Y H03Y 0.9500 . ?
C03Y H03L 0.9900 . ?
C03Y H03M 0.9900 . ?
C03Y C04D 1.57(2) . ?
C03Y C4B 1.26(5) . ?
C03Y C4A 1.75(4) . ?
C03Z H03N 0.9900 . ?
C03Z H03O 0.9900 . ?
C03Z C04B 1.56(2) . ?
C03Z C04M 1.50(2) . ?
C041 H041 0.9500 . ?
C041 C04P 1.45(2) . ?
C044 H044 0.9500 . ?
C044 C04P 1.31(2) . ?
C044 C056 1.38(2) . ?
C0 H0A 0.9800 . ?
C0 H0B 0.9800 . ?
C0 H0C 0.9800 . ?
C0 C05A 1.30(5) . ?
C046 H04A 0.9900 . ?
C046 H04B 0.9900 . ?
C046 C051 1.46(2) . ?
C047 H047 0.9500 . ?
C048 H04T 0.9900 . ?
C048 H04W 0.9900 . ?
C04B H04C 0.9900 . ?
C04B H04D 0.9900 . ?
C04B C04L 1.50(2) . ?
C04C H04E 0.9900 . ?
C04C H04F 0.9900 . ?
C04C C1 1.52(2) . ?
C04D H04G 0.9900 . ?
C04D H04H 0.9900 . ?
C04L H04I 0.9900 . ?
C04L H04J 0.9900 . ?
C04M H04K 0.9800 . ?
C04M H04L 0.9800 . ?
C04M H04M 0.9800 . ?
C04P H04Y 0.9500 . ?
C04T H04N 0.9800 . ?
C04T H04O 0.9800 . ?
C04T H04P 0.9800 . ?
C051 H05A 0.9800 . ?
C051 H05B 0.9800 . ?
C051 H05C 0.9800 . ?
C056 H056 0.9500 . ?
C057 H05D 0.9900 . ?
C057 H05E 0.9900 . ?
C057 C05C 1.53(2) . ?
C05A H05Q 0.9500 . ?
C05A H05O 0.9900 . ?
C05A H05P 0.9900 . ?
C05A C2 1.62(5) . ?
C05C H05H 0.9900 . ?
C05C H05I 0.9900 . ?
C05C H05F 0.9900 . ?
C05C H05G 0.9900 . ?
C05C CB 1.55(6) . ?
C05C CA 1.56(6) . ?
C05H H05J 0.9900 . ?
C05H H05K 0.9900 . ?
C05H C05I 1.52(2) . ?
C05H C7B 1.715(10) . ?
C05H C7A 1.709(10) . ?
C05I H05L 0.9900 . ?
C05I H05M 0.9900 . ?
CB HBA 0.9800 . ?
CB HBB 0.9800 . ?
CB HBC 0.9800 . ?
C4B H4BA 0.9800 . ?
C4B H4BB 0.9800 . ?
C4B H4BC 0.9800 . ?
C1 H1A 0.9900 . ?
C1 H1B 0.9900 . ?
C1 C3 1.50(3) . ?
N5 H5 0.8800 . ?
C7B H7BA 0.9800 . ?
C7B H7BB 0.9800 . ?
C7B H7BC 0.9800 . ?
C3 H3BC 0.9900 . ?
C3 H3BD 0.9900 . ?
C3 H3AA 0.9900 . ?
C3 H3AB 0.9900 . ?
C3 C6B 1.49(5) . ?
C3 C6A 1.67(5) . ?
C6B H6BA 0.9800 . ?
C6B H6BB 0.9800 . ?
C6B H6BC 0.9800 . ?
C6A H6AA 0.9800 . ?
C6A H6AB 0.9800 . ?
C6A H6AC 0.9800 . ?
CA HAA 0.9800 . ?
CA HAB 0.9800 . ?
CA HAC 0.9800 . ?
C2 H2A 0.9800 . ?
C2 H2B 0.9800 . ?
C2 H2C 0.9800 . ?
C4A H4AA 0.9800 . ?
C4A H4AB 0.9800 . ?
C4A H4AC 0.9800 . ?

loop_
_geom_torsion_atom_site_label_1
_geom_torsion_atom_site_label_2
_geom_torsion_atom_site_label_3
_geom_torsion_atom_site_label_4
_geom_torsion
_geom_torsion_site_symmetry_1
_geom_torsion_site_symmetry_2
_geom_torsion_site_symmetry_3
_geom_torsion_site_symmetry_4
_geom_torsion_publ_flag
Au01 S00A C01K N00X -150.0(12) . . . . ?
Au01 S00A C01K N5 27.4(11) . . . . ?
Au02 P00B C01D C027 -164.8(4) . . . . ?
Au02 P00B C01D C01R 21.1(6) . . . . ?
Au02 P00B C01E C01J -105.5(5) . . . . ?
Au02 P00B C01E C01Z 73.8(5) . . . . ?
Au02 P00B C02K C01Y 49.9(6) . . . . ?
Au02 P00B C02K C034 -133.3(5) . . . . ?
Au03 P00H C02Y C01T -61.9(5) 3_667 . . . ?
Au03 P00H C02Y C02D 119.0(5) 3_667 . . . ?
Au03 P00H C02N C03H -51.6(13) 3_667 . . . ?
Au03 P00H C02N C056 135.4(11) 3_667 . . . ?
Au03 P00H C02V C02I 9.7(13) 3_667 . . . ?
Au03 P00H C02V C03C -178.4(10) 3_667 . . . ?
Au04 S00C C01F N011 154.7(11) . . . . ?
Au04 S00C C01F N5 -22.3(11) . . . . ?
Au05 P00K C00U C01L -162.9(4) . . . . ?
Au05 P00K C00U C015 16.0(6) . . . . ?
Au05 P00K C016 C01C 61.7(5) . . . . ?
Au05 P00K C016 C01M -120.5(5) . . . . ?
Au05 P00K C029 C02H -149.6(4) . . . . ?
Au05 P00K C029 C024 38.9(6) . . . . ?
Au06 P00M C026 C01H 27.2(6) . . . . ?
Au06 P00M C026 C04U -160.8(5) . . . . ?
Au06 P00M C025 C01V 22.4(7) . . . . ?
Au06 P00M C025 C050 -159.8(5) . . . . ?
Au06 P00M C038 C039 77.8(6) . . . . ?
Au06 P00M C038 C03J -102.7(5) . . . . ?
Pd08 S00D C01A N00Q -153.5(10) . . . . ?
Pd08 S00D C01A N00R 27.6(11) . . . . ?
Pd08 S00E C012 N00S -168.3(9) . . . . ?
Pd08 S00E C012 N013 15.2(12) . . . . ?
Pd08 S00G C02C N014 27.3(12) . . . . ?
Pd08 S00G C02C N01O -156.1(10) . . . . ?
Pd08 S00J C01N N00T 38.3(10) . . . . ?
Pd08 S00J C01N N017 -144.6(9) . . . . ?
Pd09 S00F C020 N00T 17.6(12) . . . . ?
Pd09 S00F C020 N00V -170.0(10) . . . . ?
Pd09 S00I C01I N010 -161.7(10) . . . . ?
Pd09 S00I C01I N014 26.6(12) . . . . ?
Pd09 S00L C02E N013 33.3(11) . . . . ?
Pd09 S00L C02E N018 -147.7(11) . . . . ?
Pd09 S00N C00W N00O -160.3(10) . . . . ?
Pd09 S00N C00W N00R 26.2(12) . . . . ?
S00A C01K N5 C01F -161.5(11) . . . . ?
P00B C01D C027 C02U -174.0(7) . . . . ?
P00B C01D C01R C021 174.2(7) . . . . ?
P00B C01E C01J C033 179.2(7) . . . . ?
P00B C01E C01Z C03B -179.3(7) . . . . ?
P00B C02K C034 C043 -176.8(8) . . . . ?
S00C C01F N5 C01K 163.4(11) . . . . ?
S00E C012 N013 C02E 169.1(10) . . . . ?
P00H C02N C03H C041 -167.6(12) . . . . ?
P00H C02N C056 C044 167.0(12) . . . . ?
P00H C02V C03C C02O -173.0(11) . . . . ?
P00K C00U C01L C023 178.9(7) . . . . ?
P00K C00U C015 C01W -178.9(7) . . . . ?
P00K C016 C01C C02X 177.9(7) . . . . ?
P00K C016 C01M C02P -177.7(7) . . . . ?
P00K C029 C024 C02F 171.5(7) . . . . ?
P00M C038 C03J C028 -179.5(7) . . . . ?
N00S C012 N013 C02E -7.4(19) . . . . ?
C00U P00K C016 C01C -172.1(5) . . . . ?
C00U P00K C016 C01M 5.7(7) . . . . ?
C00U P00K C029 C02H 84.4(6) . . . . ?
C00U P00K C029 C024 -87.2(6) . . . . ?
C00U C01L C023 C03M 0.0 . . . . ?
C01L C00U C015 C01W 0.0 . . . . ?
C01L C023 C03M C01W 0.0 . . . . ?
C023 C03M C01W C015 0.0 . . . . ?
C03M C01W C015 C00U 0.0 . . . . ?
C015 C00U C01L C023 0.0 . . . . ?
C00W N00O C019 N00Q 0(2) . . . . ?
C00W N00O C019 N00Z 176.0(13) . . . . ?
C00W N00R C01A S00D 176.5(10) . . . . ?
C00W N00R C01A N00Q -2.4(19) . . . . ?
N00X C01K N5 C01F 16(2) . . . . ?
N00Y C030 C05I C05H 179.4(14) . . . . ?
N00Y C035 C057 C05C 176.0(14) . . . . ?
N00Z C02T C04D C03Y -177.5(13) . . . . ?
N011 C01F N5 C01K -14(2) . . . . ?
C012 N00S C03L N018 7(2) . . . . ?
C012 N00S C03L N01P -172.8(13) . . . . ?
C012 N013 C02E S00L -171.9(10) . . . . ?
C012 N013 C02E N018 9(2) . . . . ?
C016 P00K C00U C01L 72.8(6) . . . . ?
C016 P00K C00U C015 -108.3(6) . . . . ?
C016 P00K C029 C02H -26.1(7) . . . . ?
C016 P00K C029 C024 162.3(5) . . . . ?
C016 C01C C02X C022 0.0 . . . . ?
C01C C016 C01M C02P 0.0 . . . . ?
C01C C02X C022 C02P 0.0 . . . . ?
C02X C022 C02P C01M 0.0 . . . . ?
C022 C02P C01M C016 0.0 . . . . ?
C01M C016 C01C C02X 0.0 . . . . ?
C019 N00O C00W S00N -172.2(10) . . . . ?
C019 N00O C00W N00R 1.3(19) . . . . ?
C019 N00Q C01A S00D -175.1(10) . . . . ?
C019 N00Q C01A N00R 3.8(19) . . . . ?
C019 N00Z C02T C04D -82.8(18) . . . . ?
C019 N00Z C03A C032 106.6(16) . . . . ?
C01A N00Q C019 N00O -3(2) . . . . ?
C01A N00Q C019 N00Z -178.7(13) . . . . ?
C01A N00R C00W S00N 173.3(10) . . . . ?
C01A N00R C00W N00O 0(2) . . . . ?
C01D P00B C01E C01J 126.9(6) . . . . ?
C01D P00B C01E C01Z -53.9(6) . . . . ?
C01D P00B C02K C01Y 179.8(5) . . . . ?
C01D P00B C02K C034 -3.4(7) . . . . ?
C01D C027 C02U C02S 0.0 . . . . ?
C027 C01D C01R C021 0.0 . . . . ?
C027 C02U C02S C021 0.0 . . . . ?
C02U C02S C021 C01R 0.0 . . . . ?
C02S C021 C01R C01D 0.0 . . . . ?
C01R C01D C027 C02U 0.0 . . . . ?
C01E P00B C01D C027 -39.8(6) . . . . ?
C01E P00B C01D C01R 146.1(5) . . . . ?
C01E P00B C02K C01Y -73.8(6) . . . . ?
C01E P00B C02K C034 103.1(6) . . . . ?
C01E C01J C033 C04F 0.0 . . . . ?
C01J C01E C01Z C03B 0.0 . . . . ?
C01J C033 C04F C03B 0.0 . . . . ?
C033 C04F C03B C01Z 0.0 . . . . ?
C04F C03B C01Z C01E 0.0 . . . . ?
C01Z C01E C01J C033 0.0 . . . . ?
C01F N011 C031 N00X 9(2) . . . . ?
C01F N011 C031 N01S -173.7(13) . . . . ?
C01H C042 C04V C05F 0.0 . . . . ?
C042 C01H C026 P00M 172.1(7) . . . . ?
C042 C01H C026 C04U 0.0 . . . . ?
C042 C04V C05F C04U 0.0 . . . . ?
C04V C05F C04U C026 0.0 . . . . ?
C05F C04U C026 P00M -171.8(8) . . . . ?
C05F C04U C026 C01H 0.0 . . . . ?
C026 P00M C025 C01V 144.6(5) . . . . ?
C026 P00M C025 C050 -37.6(7) . . . . ?
C026 P00M C038 C039 -45.6(6) . . . . ?
C026 P00M C038 C03J 133.8(6) . . . . ?
C026 C01H C042 C04V 0.0 . . . . ?
C01I N010 C01U N00Y 177.4(14) . . . . ?
C01I N010 C01U N01O -2(2) . . . . ?
C01I N014 C02C S00G 170.9(10) . . . . ?
C01I N014 C02C N01O -5(2) . . . . ?
C01K N00X C031 N011 -7(2) . . . . ?
C01K N00X C031 N01S 175.5(13) . . . . ?
C01N N00T C020 S00F 164.6(10) . . . . ?
C01N N00T C020 N00V -7.8(19) . . . . ?
C01N N017 C02M N00V -5.7(19) . . . . ?
C01N N017 C02M N01B 174.5(12) . . . . ?
N01P C04C C1 C3 -174.3(16) . . . . ?
N01S C02W C048 C03P 169.1(12) . . . . ?
N01S C03G C03S C05A 177.5(13) . . . . ?
C01T C02A C02J C03N 0.0 . . . . ?
C02A C01T C02Y P00H -179.1(7) . . . . ?
C02A C01T C02Y C02D 0.0 . . . . ?
C02A C02J C03N C02D 0.0 . . . . ?
C02J C03N C02D C02Y 0.0 . . . . ?
C03N C02D C02Y P00H 179.1(7) . . . . ?
C03N C02D C02Y C01T 0.0 . . . . ?
C02Y P00H C02N C03H -177.0(11) . . . . ?
C02Y P00H C02N C056 10.0(14) . . . . ?
C02Y P00H C02V C02I 136.9(11) . . . . ?
C02Y P00H C02V C03C -51.1(13) . . . . ?
C02Y C01T C02A C02J 0.0 . . . . ?
C01U N00Y C030 C05I -86.2(18) . . . . ?
C01U N00Y C035 C057 -94.6(18) . . . . ?
C01U N010 C01I S00I -171.9(11) . . . . ?
C01U N010 C01I N014 -1(2) . . . . ?
C01U N01O C02C S00G -173.0(11) . . . . ?
C01U N01O C02C N014 3(2) . . . . ?
C01V C03X C040 C04S 0.0 . . . . ?
C03X C01V C025 P00M 177.8(8) . . . . ?
C03X C01V C025 C050 0.0 . . . . ?
C03X C040 C04S C050 0.0 . . . . ?
C040 C04S C050 C025 0.0 . . . . ?
C04S C050 C025 P00M -177.7(8) . . . . ?
C04S C050 C025 C01V 0.0 . . . . ?
C025 P00M C026 C01H -98.6(6) . . . . ?
C025 P00M C026 C04U 73.4(6) . . . . ?
C025 P00M C038 C039 -153.2(6) . . . . ?
C025 P00M C038 C03J 26.3(6) . . . . ?
C025 C01V C03X C040 0.0 . . . . ?
C01X N01B C02G C01Q 97.1(14) . . . . ?
C01X N01B C02M N00V 11(2) . . . . ?
C01X N01B C02M N017 -169.6(12) . . . . ?
C01X C01G C02R C03U -172.3(12) . . . . ?
C01Y C02K C034 C043 0.0 . . . . ?
C02K P00B C01D C027 67.1(6) . . . . ?
C02K P00B C01D C01R -107.0(6) . . . . ?
C02K P00B C01E C01J 19.0(6) . . . . ?
C02K P00B C01E C01Z -161.8(5) . . . . ?
C02K C01Y C03R C04X 0.0 . . . . ?
C02K C034 C043 C04X 0.0 . . . . ?
C034 C043 C04X C03R 0.0 . . . . ?
C043 C04X C03R C01Y 0.0 . . . . ?
C03R C01Y C02K P00B 177.0(7) . . . . ?
C03R C01Y C02K C034 0.0 . . . . ?
C020 N00T C01N S00J -179.7(10) . . . . ?
C020 N00T C01N N017 3.1(19) . . . . ?
C020 N00V C02M N017 1(2) . . . . ?
C020 N00V C02M N01B -178.9(12) . . . . ?
C028 C03Q C04A C039 0.0 . . . . ?
C03Q C028 C03J C038 0.0 . . . . ?
C03Q C04A C039 C038 0.0 . . . . ?
C04A C039 C038 P00M 179.5(7) . . . . ?
C04A C039 C038 C03J 0.0 . . . . ?
C039 C038 C03J C028 0.0 . . . . ?
C038 P00M C026 C01H 156.6(5) . . . . ?
C038 P00M C026 C04U -31.4(7) . . . . ?
C038 P00M C025 C01V -108.9(6) . . . . ?
C038 P00M C025 C050 68.8(7) . . . . ?
C03J C028 C03Q C04A 0.0 . . . . ?
C02C N014 C01I S00I 174.9(10) . . . . ?
C02C N014 C01I N010 4(2) . . . . ?
C02C N01O C01U N00Y -178.6(14) . . . . ?
C02C N01O C01U N010 0(2) . . . . ?
C02E N018 C03L N00S -6(2) . . . . ?
C02E N018 C03L N01P 174.2(13) . . . . ?
C02F C02B C02Z C02H 0.0 . . . . ?
C02B C02F C024 C029 0.0 . . . . ?
C02B C02Z C02H C029 0.0 . . . . ?
C02Z C02H C029 P00K -171.5(8) . . . . ?
C02Z C02H C029 C024 0.0 . . . . ?
C02H C029 C024 C02F 0.0 . . . . ?
C029 P00K C00U C01L -36.3(6) . . . . ?
C029 P00K C00U C015 142.6(5) . . . . ?
C029 P00K C016 C01C -64.2(6) . . . . ?
C029 P00K C016 C01M 113.6(6) . . . . ?
C024 C02F C02B C02Z 0.0 . . . . ?
C02G N01B C01X C01G 86.9(14) . . . . ?
C02G N01B C02M N00V -165.6(12) . . . . ?
C02G N01B C02M N017 14.2(19) . . . . ?
C02G C01Q C02Q C04T -175.5(13) . . . . ?
C02I C02L C047 C02O -1(2) . . . . ?
C02I C02V C03C C02O -1(2) . . . . ?
C02L C02I C02V P00H 171.9(11) . . . . ?
C02L C02I C02V C03C 0(2) . . . . ?
C02M N00V C020 S00F -166.9(10) . . . . ?
C02M N00V C020 N00T 5.4(19) . . . . ?
C02M N017 C01N S00J -173.8(9) . . . . ?
C02M N017 C01N N00T 3.3(18) . . . . ?
C02M N01B C01X C01G -89.5(16) . . . . ?
C02M N01B C02G C01Q -86.5(15) . . . . ?
C02N P00H C02Y C01T 66.1(7) . . . . ?
C02N P00H C02Y C02D -113.0(7) . . . . ?
C02N P00H C02V C02I -115.3(12) . . . . ?
C02N P00H C02V C03C 56.7(13) . . . . ?
C02N C03H C041 C04P -3(2) . . . . ?
C02Q C01Q C02G N01B 175.3(11) . . . . ?
C02R C01G C01X N01B -173.0(11) . . . . ?
C02T N00Z C019 N00O -167.5(14) . . . . ?
C02T N00Z C019 N00Q 9(2) . . . . ?
C02T N00Z C03A C032 -78.9(16) . . . . ?
C02V P00H C02Y C01T 169.1(6) . . . . ?
C02V P00H C02Y C02D -10.0(8) . . . . ?
C02V P00H C02N C03H 72.5(13) . . . . ?
C02V P00H C02N C056 -100.5(13) . . . . ?
C02V C02I C02L C047 1(2) . . . . ?
C02W N01S C031 N00X 174.5(12) . . . . ?
C02W N01S C031 N011 -3(2) . . . . ?
C02W N01S C03G C03S 88.3(16) . . . . ?
C030 N00Y C01U N010 7(2) . . . . ?
C030 N00Y C01U N01O -174.2(14) . . . . ?
C030 N00Y C035 C057 88.5(18) . . . . ?
C031 N00X C01K S00A 171.8(11) . . . . ?
C031 N00X C01K N5 -5(2) . . . . ?
C031 N011 C01F S00C -175.5(11) . . . . ?
C031 N011 C01F N5 1.5(19) . . . . ?
C031 N01S C02W C048 -85.9(17) . . . . ?
C031 N01S C03G C03S -95.1(17) . . . . ?
C035 N00Y C01U N010 -170.2(14) . . . . ?
C035 N00Y C01U N01O 9(2) . . . . ?
C035 N00Y C030 C05I 90.8(18) . . . . ?
C035 C057 C05C CB -82(3) . . . . ?
C035 C057 C05C CA -63(3) . . . . ?
C037 C03P C048 C02W 177.4(13) . . . . ?
C03A N00Z C019 N00O 7(2) . . . . ?
C03A N00Z C019 N00Q -177.2(14) . . . . ?
C03A N00Z C02T C04D 102.4(16) . . . . ?
C03A C032 C046 C051 -174.6(15) . . . . ?
C03C C02O C047 C02L -1(2) . . . . ?
C03G N01S C02W C048 90.8(16) . . . . ?
C03G N01S C031 N00X -2(2) . . . . ?
C03G N01S C031 N011 -179.9(13) . . . . ?
C03G C03S C05A C0 163(3) . . . . ?
C03G C03S C05A C2 171(2) . . . . ?
C03H C02N C056 C044 -6(2) . . . . ?
C03H C041 C04P C044 1(2) . . . . ?
C03L N00S C012 S00E -176.9(11) . . . . ?
C03L N00S C012 N013 -0.3(19) . . . . ?
C03L N018 C02E S00L 178.3(11) . . . . ?
C03L N018 C02E N013 -3(2) . . . . ?
C03L N01P C04C C1 88.0(19) . . . . ?
C03L N01P C04L C04B 93.8(17) . . . . ?
C03Z C04B C04L N01P 178.9(12) . . . . ?
C046 C032 C03A N00Z -170.7(13) . . . . ?
C047 C02O C03C C02V 1(2) . . . . ?
C04C N01P C03L N00S 179.5(14) . . . . ?
C04C N01P C03L N018 0(2) . . . . ?
C04C N01P C04L C04B -94.7(16) . . . . ?
C04C C1 C3 C6B -178(3) . . . . ?
C04C C1 C3 C6A -175(2) . . . . ?
C04L N01P C03L N00S -10(2) . . . . ?
C04L N01P C03L N018 170.7(13) . . . . ?
C04L N01P C04C C1 -83.2(18) . . . . ?
C04M C03Z C04B C04L 71.1(18) . . . . ?
C04P C044 C056 C02N 3(2) . . . . ?
C056 C02N C03H C041 5(2) . . . . ?
C056 C044 C04P C041 -1(2) . . . . ?
C4B C03Y C04D C02T 177(3) . . . . ?
C7B C05H C05I C030 -175(2) . . . . ?
C7A C05H C05I C030 177(2) . . . . ?
C4A C03Y C04D C02T 176(2) . . . . ?
